data_2016927
loop_
_publ_author_name
'Konitz, Antoni'
'Krautscheid, Harald'
'Pikies, Jerzy'

_publ_section_title
(Di-<i>tert</i>-butylmethylphosphane)(\h^2^-di-<i>tert</i>-butylphosphanylphosphinidene)(triphenylphosphane)platinum(0)
_journal_coeditor_code GG3157
_journal_issue 1
_journal_name_full 'Acta Crystallographica Section C'
_journal_page_first m21
_journal_page_last m23
_journal_paper_doi 10.1107/S0108270108037979
_journal_volume 65
_journal_year 2009
_chemical_formula_iupac '[Pt (C8 H18 P2) (C9 H21 P1) (C18 H15 P1)]'
_chemical_formula_moiety 'C35 H54 P4 Pt'
_chemical_formula_sum 'C35 H54 P4 Pt'
_chemical_formula_weight 793.74
_chemical_name_systematic
;
(Di-<i>tert</i>-butylmethylphosphane)(\h^2^-di-<i>tert</i>-
butylphosphanylphosphinidene)(triphenylphosphane)platinum(0)
;
_space_group_IT_number 15
_symmetry_cell_setting monoclinic
_symmetry_space_group_name_Hall '-C 2yc'
_symmetry_space_group_name_H-M 'C 1 2/c 1'
_atom_sites_solution_hydrogens geom
_atom_sites_solution_primary direct
_atom_sites_solution_secondary difmap
_cell_angle_alpha 90
_cell_angle_beta 101.646(9)
_cell_angle_gamma 90
_cell_formula_units_Z 32
_cell_length_a 29.924(2)
_cell_length_b 29.928(2)
_cell_length_c 33.233(3)
_cell_measurement_reflns_used 90443
_cell_measurement_temperature 120
_cell_measurement_theta_max 32.38
_cell_measurement_theta_min 2.06
_cell_volume 29150(4)
_computing_cell_refinement 'CrysAlis RED (Oxford Diffraction, 2005)'
_computing_data_collection 'CrysAlis CCD (Oxford Diffraction, 2005)'
_computing_data_reduction 'CrysAlis RED (Oxford Diffraction, 2005)'
_computing_molecular_graphics 'ORTEPII (Johnson, 1976)'
_computing_publication_material 'PLATON (Spek, 2003)'
_computing_structure_refinement 'SHELXL97 (Sheldrick, 2008)'
_computing_structure_solution 'SHELXS97 (Sheldrick, 2008)'
_diffrn_ambient_temperature 120
_diffrn_detector_area_resol_mean 8.1883
_diffrn_measured_fraction_theta_full 0.998
_diffrn_measured_fraction_theta_max 0.998
_diffrn_measurement_device_type 'Kuma KM4 four-axis diffractometer with Sapphire2 CCD detector'
_diffrn_measurement_method \w
_diffrn_radiation_type MoK\a
_diffrn_radiation_wavelength 0.71069
_diffrn_reflns_av_R_equivalents 0.0258
_diffrn_reflns_av_sigmaI/netI 0.0254
_diffrn_reflns_limit_h_max 35
_diffrn_reflns_limit_h_min -28
_diffrn_reflns_limit_k_max 32
_diffrn_reflns_limit_k_min -35
_diffrn_reflns_limit_l_max 35
_diffrn_reflns_limit_l_min -39
_diffrn_reflns_number 74063
_diffrn_reflns_reduction_process
;
;
_diffrn_reflns_theta_full 25.05
_diffrn_reflns_theta_max 25.05
_diffrn_reflns_theta_min 2.31
_diffrn_standards_number 0
_exptl_absorpt_coefficient_mu 4.048
_exptl_absorpt_correction_T_max 0.672
_exptl_absorpt_correction_T_min 0.414
_exptl_absorpt_correction_type analytical
_exptl_absorpt_process_details
;
(CrysAlis RED; Oxford Diffraction, 2006)
Analytical numeric absorption correction using a multifaceted crystal
model based on expressions derived by Clark & Reid (1995)
;
_exptl_crystal_colour 'dark red'
_exptl_crystal_density_diffrn 1.447
_exptl_crystal_density_method 'not measured'
_exptl_crystal_description plate
_exptl_crystal_F_000 12864
_exptl_crystal_size_max 0.145
_exptl_crystal_size_mid 0.094
_exptl_crystal_size_min 0.051
_refine_diff_density_max 2.083
_refine_diff_density_min -0.713
_refine_ls_extinction_method none
_refine_ls_goodness_of_fit_ref 1.090
_refine_ls_hydrogen_treatment constr
_refine_ls_matrix_type full
_refine_ls_number_parameters 1493
_refine_ls_number_reflns 25787
_refine_ls_number_restraints 0
_refine_ls_restrained_S_all 1.090
_refine_ls_R_factor_all 0.0374
_refine_ls_R_factor_gt 0.0262
_refine_ls_shift/su_max 0.003
_refine_ls_shift/su_mean 0.000
_refine_ls_structure_factor_coef Fsqd
_refine_ls_weighting_details 'w = 1/[\s^2^(Fo^2^)+(0.0381P)^2^+39.9739P] where P=(Fo^2^+2Fc^2^)/3'
_refine_ls_weighting_scheme calc
_refine_ls_wR_factor_gt 0.0650
_refine_ls_wR_factor_ref 0.0682
_reflns_number_gt 20921
_reflns_number_total 25787
_reflns_threshold_expression I>2\s(I)
_cod_data_source_file gg3157.cif
_cod_data_source_block I
_cod_original_sg_symbol_H-M 'C 2/c'
_cod_database_code 2016927

loop_
_symmetry_equiv_pos_site_id
_symmetry_equiv_pos_as_xyz
1 x,y,z
2 -x,y,1/2-z
3 -x,-y,-z
4 x,-y,1/2+z
5 1/2+x,1/2+y,z
6 1/2-x,1/2+y,1/2-z
7 1/2-x,1/2-y,-z
8 1/2+x,1/2-y,1/2+z

loop_
_atom_site_aniso_label
_atom_site_aniso_U_11
_atom_site_aniso_U_22
_atom_site_aniso_U_33
_atom_site_aniso_U_12
_atom_site_aniso_U_13
_atom_site_aniso_U_23
Pt1 0.01320(10) 0.01240(10) 0.02050(10) -0.00010(10) 0.00640(10) -0.00020(10)
P11 0.0142(5) 0.0169(5) 0.0214(5) -0.0010(4) 0.0052(4) -0.0022(4)
P12 0.0186(5) 0.0128(5) 0.0393(6) -0.0002(4) 0.0102(4) -0.0007(4)
P13 0.0141(5) 0.0154(5) 0.0245(5) -0.0001(4) 0.0078(4) -0.0005(4)
P14 0.0186(5) 0.0116(4) 0.0220(5) 0.0010(4) 0.0067(4) 0.0018(4)
C101 0.019(2) 0.025(2) 0.0234(19) -0.0038(16) 0.0057(15) -0.0078(16)
C102 0.026(2) 0.044(3) 0.023(2) -0.0017(19) 0.0056(17) -0.0074(18)
C103 0.029(2) 0.030(2) 0.036(2) -0.0052(19) 0.0027(18) -0.0153(19)
C104 0.025(2) 0.030(2) 0.0224(19) 0.0014(17) 0.0017(16) -0.0026(16)
C105 0.0157(19) 0.023(2) 0.0227(19) -0.0022(15) 0.0071(15) -0.0027(15)
C106 0.025(2) 0.033(2) 0.023(2) -0.0006(18) 0.0070(16) 0.0007(17)
C107 0.023(2) 0.027(2) 0.028(2) -0.0038(17) 0.0094(16) -0.0006(17)
C108 0.026(2) 0.023(2) 0.0243(19) -0.0026(17) 0.0100(16) -0.0041(16)
C109 0.022(2) 0.0186(19) 0.036(2) 0.0006(16) 0.0158(17) -0.0044(17)
C110 0.025(2) 0.029(2) 0.037(2) 0.0065(18) 0.0148(18) -0.0012(18)
C111 0.035(3) 0.020(2) 0.065(3) -0.0006(19) 0.031(2) -0.005(2)
C112 0.030(2) 0.035(2) 0.032(2) -0.0006(19) 0.0088(18) -0.0159(19)
C113 0.019(2) 0.028(2) 0.026(2) 0.0047(17) 0.0054(16) 0.0052(16)
C114 0.031(2) 0.031(2) 0.033(2) 0.0047(19) 0.0087(18) 0.0090(18)
C115 0.031(2) 0.033(2) 0.025(2) 0.0017(18) 0.0027(17) -0.0005(17)
C116 0.023(2) 0.046(3) 0.036(2) 0.010(2) 0.0047(18) 0.007(2)
C117 0.0173(19) 0.0184(19) 0.034(2) -0.0042(15) 0.0088(16) -0.0015(16)
C118 0.0136(18) 0.0200(19) 0.0219(18) 0.0024(15) 0.0036(14) 0.0029(15)
C119 0.020(2) 0.023(2) 0.028(2) -0.0006(16) 0.0038(16) 0.0057(16)
C120 0.022(2) 0.035(2) 0.039(2) -0.0006(18) 0.0055(18) 0.0174(19)
C121 0.020(2) 0.057(3) 0.029(2) 0.003(2) 0.0071(17) 0.017(2)
C122 0.024(2) 0.046(3) 0.026(2) 0.0041(19) 0.0087(17) -0.0013(19)
C123 0.020(2) 0.027(2) 0.026(2) 0.0014(16) 0.0079(16) -0.0006(17)
C124 0.0154(19) 0.0139(18) 0.034(2) 0.0045(15) 0.0112(16) 0.0090(16)
C125 0.025(2) 0.020(2) 0.032(2) 0.0002(16) 0.0108(17) 0.0081(16)
C126 0.021(2) 0.026(2) 0.049(3) 0.0007(17) 0.0102(19) 0.019(2)
C127 0.025(2) 0.019(2) 0.062(3) 0.0083(17) 0.022(2) 0.016(2)
C128 0.039(3) 0.018(2) 0.053(3) 0.0054(18) 0.027(2) 0.0005(19)
C129 0.028(2) 0.019(2) 0.041(2) 0.0050(17) 0.0159(18) 0.0014(17)
C130 0.023(2) 0.0121(18) 0.0243(19) 0.0040(15) 0.0055(15) 0.0010(14)
C131 0.035(2) 0.0181(19) 0.026(2) 0.0004(17) 0.0087(17) 0.0017(16)
C132 0.049(3) 0.024(2) 0.022(2) 0.008(2) 0.0074(19) 0.0010(17)
C133 0.038(2) 0.026(2) 0.031(2) 0.0060(19) -0.0038(18) -0.0099(18)
C134 0.024(2) 0.021(2) 0.040(2) 0.0007(17) 0.0027(18) -0.0044(18)
C135 0.022(2) 0.0172(19) 0.027(2) 0.0033(16) 0.0069(16) -0.0006(15)
Pt2 0.01210(10) 0.01180(10) 0.01760(10) -0.00060(10) 0.00340(10) -0.00020(10)
P21 0.0133(5) 0.0149(4) 0.0191(4) -0.0007(4) 0.0052(4) 0.0008(4)
P22 0.0172(5) 0.0124(5) 0.0325(5) -0.0004(4) 0.0064(4) -0.0015(4)
P23 0.0128(5) 0.0155(5) 0.0211(5) 0.0001(4) 0.0028(4) 0.0009(4)
P24 0.0168(5) 0.0116(4) 0.0188(4) -0.0002(4) 0.0029(4) -0.0008(3)
C201 0.026(2) 0.0200(19) 0.0211(18) -0.0027(16) 0.0095(16) 0.0022(15)
C202 0.030(2) 0.040(2) 0.0211(19) 0.0006(19) 0.0044(17) 0.0039(18)
C203 0.033(2) 0.022(2) 0.032(2) 0.0001(17) 0.0146(18) 0.0087(17)
C204 0.032(2) 0.023(2) 0.027(2) -0.0022(17) 0.0148(17) -0.0006(16)
C205 0.0135(18) 0.0236(19) 0.0192(18) -0.0002(15) 0.0010(14) 0.0027(15)
C206 0.024(2) 0.034(2) 0.0202(19) -0.0023(18) 0.0029(16) 0.0018(17)
C207 0.019(2) 0.027(2) 0.027(2) -0.0052(17) 0.0013(16) -0.0014(17)
C208 0.026(2) 0.023(2) 0.0235(19) 0.0008(17) 0.0016(16) 0.0069(16)
C209 0.017(2) 0.023(2) 0.029(2) 0.0019(16) 0.0014(16) 0.0038(16)
C210 0.019(2) 0.033(2) 0.039(2) 0.0018(18) -0.0006(17) 0.0068(19)
C211 0.027(2) 0.021(2) 0.051(3) 0.0013(18) 0.0018(19) 0.0071(19)
C212 0.034(2) 0.033(2) 0.028(2) 0.0085(19) 0.0047(18) 0.0100(18)
C213 0.019(2) 0.026(2) 0.0233(19) 0.0022(16) 0.0064(15) -0.0012(16)
C214 0.031(2) 0.028(2) 0.026(2) 0.0014(18) 0.0071(17) -0.0076(17)
C215 0.032(2) 0.033(2) 0.022(2) -0.0018(19) 0.0081(17) 0.0013(17)
C216 0.026(2) 0.047(3) 0.038(2) 0.007(2) 0.0096(19) -0.005(2)
C217 0.017(2) 0.0186(19) 0.035(2) -0.0013(15) 0.0069(16) 0.0040(16)
C218 0.0151(18) 0.0177(18) 0.0181(17) -0.0018(14) 0.0062(14) -0.0029(14)
C219 0.022(2) 0.0157(18) 0.0253(19) 0.0000(15) 0.0055(15) 0.0003(15)
C220 0.027(2) 0.022(2) 0.028(2) -0.0058(17) 0.0101(17) -0.0084(16)
C221 0.024(2) 0.030(2) 0.0215(19) -0.0047(17) 0.0049(16) -0.0078(16)
C222 0.029(2) 0.029(2) 0.0185(19) 0.0027(18) 0.0027(16) 0.0038(16)
C223 0.023(2) 0.0180(19) 0.0217(18) -0.0009(16) 0.0060(15) 0.0001(15)
C224 0.0141(19) 0.0119(18) 0.037(2) -0.0012(14) 0.0036(16) -0.0060(15)
C225 0.024(2) 0.019(2) 0.038(2) -0.0010(16) 0.0076(17) -0.0055(17)
C226 0.026(2) 0.023(2) 0.054(3) -0.0049(18) 0.019(2) -0.012(2)
C227 0.022(2) 0.018(2) 0.065(3) 0.0028(17) 0.010(2) -0.013(2)
C228 0.023(2) 0.019(2) 0.055(3) 0.0065(17) -0.003(2) -0.0030(19)
C229 0.021(2) 0.019(2) 0.035(2) -0.0005(16) 0.0029(17) -0.0032(17)
C230 0.021(2) 0.0147(18) 0.0214(18) 0.0057(15) 0.0049(15) 0.0030(14)
C231 0.026(2) 0.0191(19) 0.025(2) 0.0002(16) 0.0027(16) 0.0002(16)
C232 0.044(3) 0.025(2) 0.0189(19) 0.0060(19) 0.0012(18) -0.0012(16)
C233 0.043(3) 0.026(2) 0.028(2) 0.0058(19) 0.0154(19) 0.0098(18)
C234 0.025(2) 0.022(2) 0.033(2) 0.0041(17) 0.0110(17) 0.0042(17)
C235 0.020(2) 0.0165(18) 0.028(2) 0.0014(15) 0.0066(16) 0.0014(15)
Pt3 0.01360(10) 0.01130(10) 0.02030(10) 0.00060(10) 0.00490(10) 0.00210(10)
P31 0.0183(5) 0.0126(4) 0.0224(5) 0.0013(4) 0.0074(4) 0.0008(4)
P32 0.0151(5) 0.0165(5) 0.0402(6) 0.0003(4) 0.0080(4) 0.0020(4)
P33 0.0175(5) 0.0107(4) 0.0250(5) 0.0002(4) 0.0060(4) 0.0031(4)
P34 0.0140(5) 0.0165(5) 0.0196(5) 0.0002(4) 0.0030(4) 0.0020(4)
C301 0.033(2) 0.0182(19) 0.025(2) 0.0015(17) 0.0138(17) -0.0005(16)
C302 0.044(3) 0.026(2) 0.024(2) 0.0013(19) 0.0139(18) 0.0004(17)
C303 0.036(3) 0.031(2) 0.036(2) 0.0014(19) 0.0193(19) -0.0047(19)
C304 0.035(2) 0.024(2) 0.024(2) -0.0017(18) 0.0100(17) -0.0028(16)
C305 0.022(2) 0.0162(18) 0.0221(18) 0.0037(15) 0.0072(15) 0.0035(15)
C306 0.033(2) 0.022(2) 0.024(2) 0.0038(17) 0.0051(17) 0.0033(16)
C307 0.028(2) 0.0186(19) 0.029(2) 0.0058(17) 0.0080(17) 0.0022(16)
C308 0.026(2) 0.023(2) 0.026(2) 0.0023(17) 0.0110(16) 0.0046(16)
C309 0.020(2) 0.0158(19) 0.039(2) -0.0012(16) 0.0117(17) 0.0061(17)
C310 0.028(2) 0.020(2) 0.035(2) -0.0037(17) 0.0069(18) 0.0070(17)
C311 0.026(2) 0.028(2) 0.061(3) 0.0026(18) 0.019(2) 0.018(2)
C312 0.036(2) 0.026(2) 0.035(2) -0.0025(18) 0.0187(19) 0.0030(18)
C313 0.025(2) 0.0171(19) 0.030(2) -0.0023(16) 0.0021(16) 0.0002(16)
C314 0.028(2) 0.030(2) 0.030(2) -0.0044(18) -0.0009(17) 0.0024(18)
C315 0.035(2) 0.031(2) 0.026(2) -0.0026(19) 0.0040(18) -0.0022(18)
C316 0.046(3) 0.024(2) 0.041(3) -0.011(2) 0.002(2) -0.0005(19)
C317 0.022(2) 0.0150(19) 0.032(2) 0.0009(15) 0.0068(16) 0.0033(16)
C318 0.024(2) 0.0125(17) 0.0198(18) -0.0006(15) 0.0013(15) -0.0005(14)
C319 0.021(2) 0.0180(19) 0.030(2) -0.0008(16) 0.0015(16) -0.0010(16)
C320 0.029(2) 0.020(2) 0.038(2) 0.0027(17) -0.0082(18) -0.0034(18)
C321 0.048(3) 0.019(2) 0.025(2) 0.0000(19) -0.0088(19) 0.0021(17)
C322 0.047(3) 0.022(2) 0.025(2) -0.0053(19) 0.0064(18) 0.0014(16)
C323 0.027(2) 0.0168(19) 0.028(2) -0.0020(16) 0.0065(16) 0.0009(16)
C324 0.0119(18) 0.0135(18) 0.034(2) -0.0005(14) 0.0000(15) 0.0067(16)
C325 0.022(2) 0.0175(19) 0.030(2) 0.0030(16) 0.0018(16) 0.0054(16)
C326 0.024(2) 0.019(2) 0.043(2) 0.0013(17) -0.0056(18) -0.0035(18)
C327 0.013(2) 0.021(2) 0.063(3) -0.0014(16) -0.0025(19) 0.012(2)
C328 0.020(2) 0.030(2) 0.049(3) -0.0019(18) 0.0064(19) 0.018(2)
C329 0.021(2) 0.021(2) 0.035(2) -0.0025(16) 0.0034(17) 0.0058(17)
C330 0.0145(18) 0.0184(19) 0.0264(19) -0.0060(15) 0.0076(15) 0.0002(15)
C331 0.0167(19) 0.029(2) 0.030(2) -0.0027(16) 0.0052(16) 0.0028(17)
C332 0.025(2) 0.045(3) 0.024(2) -0.0071(19) 0.0060(17) 0.0025(19)
C333 0.030(2) 0.042(3) 0.030(2) -0.008(2) 0.0144(18) -0.0085(19)
C334 0.025(2) 0.025(2) 0.039(2) -0.0023(17) 0.0142(18) -0.0043(18)
C335 0.0180(19) 0.0195(19) 0.029(2) -0.0027(16) 0.0072(15) 0.0010(16)
Pt4 0.01300(10) 0.01120(10) 0.01740(10) 0.00020(10) 0.00400(10) -0.00070(10)
P41 0.0163(5) 0.0119(4) 0.0197(4) 0.0013(4) 0.0033(4) 0.0007(4)
P42 0.0155(5) 0.0152(5) 0.0324(5) 0.0004(4) 0.0082(4) 0.0004(4)
P43 0.0170(5) 0.0108(4) 0.0217(5) 0.0000(4) 0.0035(4) -0.0015(4)
P44 0.0134(5) 0.0168(5) 0.0184(4) -0.0007(4) 0.0041(4) -0.0012(4)
C401 0.023(2) 0.0211(19) 0.0187(18) 0.0010(16) 0.0020(15) 0.0032(15)
C402 0.039(2) 0.030(2) 0.0202(19) 0.0042(19) 0.0000(17) 0.0019(17)
C403 0.025(2) 0.030(2) 0.029(2) 0.0037(18) -0.0002(17) 0.0092(17)
C404 0.027(2) 0.028(2) 0.029(2) 0.0011(18) 0.0063(17) 0.0084(17)
C405 0.022(2) 0.0150(18) 0.0214(18) 0.0014(15) 0.0032(15) -0.0031(15)
C406 0.034(2) 0.025(2) 0.0207(19) 0.0034(18) 0.0036(17) -0.0012(16)
C407 0.022(2) 0.024(2) 0.027(2) 0.0017(16) 0.0004(16) -0.0044(16)
C408 0.027(2) 0.019(2) 0.030(2) 0.0038(16) 0.0064(17) -0.0033(16)
C409 0.020(2) 0.0175(19) 0.029(2) -0.0026(15) 0.0022(16) -0.0051(16)
C410 0.032(2) 0.022(2) 0.041(2) -0.0046(18) 0.0044(19) -0.0114(18)
C411 0.021(2) 0.023(2) 0.052(3) -0.0028(17) 0.0057(19) -0.0078(19)
C412 0.029(2) 0.033(2) 0.025(2) -0.0045(18) -0.0048(17) -0.0034(17)
C413 0.028(2) 0.0175(19) 0.0189(18) -0.0030(16) 0.0046(15) 0.0004(15)
C414 0.032(2) 0.029(2) 0.026(2) -0.0024(18) 0.0113(17) 0.0003(17)
C415 0.036(2) 0.031(2) 0.023(2) 0.0023(19) 0.0036(17) 0.0039(17)
C416 0.049(3) 0.024(2) 0.033(2) -0.010(2) 0.010(2) 0.0045(18)
C417 0.020(2) 0.0153(19) 0.030(2) 0.0026(15) 0.0023(16) -0.0014(16)
C418 0.0205(19) 0.0136(17) 0.0187(17) 0.0013(15) 0.0081(14) 0.0019(14)
C419 0.022(2) 0.0212(19) 0.0193(18) 0.0001(16) 0.0048(15) 0.0011(15)
C420 0.024(2) 0.022(2) 0.029(2) 0.0019(16) 0.0124(16) 0.0032(16)
C421 0.038(2) 0.024(2) 0.0189(19) -0.0001(18) 0.0132(17) -0.0027(16)
C422 0.030(2) 0.028(2) 0.0175(18) -0.0029(17) 0.0017(16) -0.0017(16)
C423 0.020(2) 0.022(2) 0.0216(19) -0.0009(15) 0.0041(15) 0.0004(15)
C424 0.019(2) 0.0142(18) 0.035(2) -0.0010(15) 0.0176(16) -0.0037(16)
C425 0.023(2) 0.022(2) 0.037(2) 0.0006(17) 0.0107(17) -0.0007(17)
C426 0.033(2) 0.022(2) 0.054(3) 0.0039(18) 0.024(2) 0.009(2)
C427 0.028(2) 0.022(2) 0.066(3) -0.0030(18) 0.028(2) -0.005(2)
C428 0.024(2) 0.029(2) 0.054(3) -0.0079(18) 0.013(2) -0.014(2)
C429 0.022(2) 0.027(2) 0.033(2) -0.0044(17) 0.0072(17) -0.0049(17)
C430 0.0144(18) 0.0214(19) 0.0179(17) -0.0034(15) 0.0032(14) 0.0004(15)
C431 0.019(2) 0.031(2) 0.0236(19) -0.0021(17) 0.0055(16) -0.0032(17)
C432 0.028(2) 0.047(3) 0.020(2) -0.007(2) 0.0045(17) -0.0028(18)
C433 0.022(2) 0.042(3) 0.028(2) -0.0037(19) -0.0044(17) 0.0109(19)
C434 0.022(2) 0.024(2) 0.035(2) -0.0019(17) 0.0023(17) 0.0066(17)
C435 0.0178(19) 0.0219(19) 0.0219(18) -0.0032(16) 0.0047(15) -0.0001(15)

loop_
_atom_site_type_symbol
_atom_site_label
_atom_site_fract_x
_atom_site_fract_y
_atom_site_fract_z
_atom_site_U_iso_or_equiv
_atom_site_thermal_displace_type
_atom_site_calc_flag
_atom_site_refinement_flags
_atom_site_occupancy
Pt Pt1 0.479820(10) 0.151040(10) 0.371780(10) 0.01490(10) Uani . . 1.000
P P11 0.55423(3) 0.17625(3) 0.37667(3) 0.0173(3) Uani . . 1.000
P P12 0.50620(3) 0.22680(3) 0.36802(3) 0.0230(3) Uani . . 1.000
P P13 0.40328(3) 0.16987(3) 0.36674(3) 0.0175(3) Uani . . 1.000
P P14 0.47776(3) 0.07423(3) 0.37580(3) 0.0170(3) Uani . . 1.000
C C101 0.59644(12) 0.18023(12) 0.42842(11) 0.0223(11) Uani . . 1.000
C C102 0.56866(14) 0.17182(15) 0.46229(11) 0.0309(14) Uani . . 1.000
C C103 0.61520(14) 0.22812(13) 0.43335(13) 0.0322(12) Uani . . 1.000
C C104 0.63613(13) 0.14722(13) 0.43370(12) 0.0262(11) Uani . . 1.000
C C105 0.58410(12) 0.16379(12) 0.33261(11) 0.0200(11) Uani . . 1.000
C C106 0.54783(13) 0.16964(14) 0.29279(11) 0.0267(12) Uani . . 1.000
C C107 0.62350(13) 0.19647(13) 0.33206(12) 0.0254(12) Uani . . 1.000
C C108 0.60136(13) 0.11538(12) 0.33396(11) 0.0237(11) Uani . . 1.000
C C109 0.39214(13) 0.21288(12) 0.40597(12) 0.0241(11) Uani . . 1.000
C C110 0.34247(13) 0.21361(14) 0.41207(13) 0.0291(12) Uani . . 1.000
C C111 0.40490(15) 0.26024(13) 0.39446(15) 0.0371(16) Uani . . 1.000
C C112 0.42276(14) 0.20050(14) 0.44782(12) 0.0320(12) Uani . . 1.000
C C113 0.37314(13) 0.18682(13) 0.31255(11) 0.0242(12) Uani . . 1.000
C C114 0.40060(14) 0.22260(14) 0.29464(13) 0.0314(12) Uani . . 1.000
C C115 0.37125(14) 0.14436(14) 0.28639(12) 0.0301(12) Uani . . 1.000
C C116 0.32377(14) 0.20352(15) 0.30934(13) 0.0352(14) Uani . . 1.000
C C117 0.36680(12) 0.12333(12) 0.37789(12) 0.0227(11) Uani . . 1.000
C C118 0.46247(12) 0.05263(12) 0.42336(11) 0.0185(11) Uani . . 1.000
C C119 0.45770(12) 0.00686(13) 0.43065(12) 0.0238(12) Uani . . 1.000
C C120 0.44656(13) -0.00744(14) 0.46736(13) 0.0321(12) Uani . . 1.000
C C121 0.44147(13) 0.02341(16) 0.49731(13) 0.0350(14) Uani . . 1.000
C C122 0.44825(13) 0.06858(15) 0.49114(12) 0.0315(14) Uani . . 1.000
C C123 0.45847(12) 0.08307(13) 0.45428(11) 0.0239(12) Uani . . 1.000
C C124 0.53060(12) 0.04080(12) 0.37688(11) 0.0202(11) Uani . . 1.000
C C125 0.56629(13) 0.04740(12) 0.41098(12) 0.0250(12) Uani . . 1.000
C C126 0.60776(14) 0.02529(13) 0.41387(14) 0.0316(14) Uani . . 1.000
C C127 0.61416(14) -0.00395(13) 0.38259(14) 0.0335(14) Uani . . 1.000
C C128 0.57858(15) -0.01135(13) 0.34983(14) 0.0342(16) Uani . . 1.000
C C129 0.53700(14) 0.01067(12) 0.34696(13) 0.0281(12) Uani . . 1.000
C C130 0.43901(12) 0.04665(11) 0.33246(11) 0.0197(11) Uani . . 1.000
C C131 0.44688(14) 0.05577(12) 0.29273(11) 0.0260(11) Uani . . 1.000
C C132 0.42027(15) 0.03583(13) 0.25832(12) 0.0316(14) Uani . . 1.000
C C133 0.38492(15) 0.00722(13) 0.26238(13) 0.0332(12) Uani . . 1.000
C C134 0.37622(14) -0.00155(13) 0.30103(12) 0.0289(12) Uani . . 1.000
C C135 0.40311(12) 0.01781(12) 0.33605(11) 0.0218(11) Uani . . 1.000
Pt Pt2 0.074410(10) 0.240220(10) 0.372390(10) 0.01380(10) Uani . . 1.000
P P21 0.00227(3) 0.21384(3) 0.37681(3) 0.0155(3) Uani . . 1.000
P P22 0.04682(3) 0.16437(3) 0.36638(3) 0.0205(3) Uani . . 1.000
P P23 0.14899(3) 0.22206(3) 0.36770(3) 0.0166(3) Uani . . 1.000
P P24 0.07696(3) 0.31701(3) 0.37628(3) 0.0158(3) Uani . . 1.000
C C201 -0.01577(13) 0.20777(12) 0.42880(11) 0.0217(11) Uani . . 1.000
C C202 0.02758(14) 0.21422(15) 0.46217(11) 0.0305(11) Uani . . 1.000
C C203 -0.03325(14) 0.15947(12) 0.43224(12) 0.0279(12) Uani . . 1.000
C C204 -0.05243(14) 0.24097(12) 0.43623(12) 0.0261(12) Uani . . 1.000
C C205 -0.04808(12) 0.22704(12) 0.33367(10) 0.0191(11) Uani . . 1.000
C C206 -0.03047(13) 0.22242(14) 0.29329(11) 0.0263(11) Uani . . 1.000
C C207 -0.08732(12) 0.19388(13) 0.33336(12) 0.0248(12) Uani . . 1.000
C C208 -0.06466(13) 0.27544(12) 0.33648(11) 0.0246(11) Uani . . 1.000
C C209 0.17761(12) 0.17922(12) 0.40765(12) 0.0235(12) Uani . . 1.000
C C210 0.23016(13) 0.18028(14) 0.41581(13) 0.0312(12) Uani . . 1.000
C C211 0.16144(14) 0.13156(13) 0.39525(14) 0.0339(14) Uani . . 1.000
C C212 0.16349(14) 0.19046(14) 0.44894(12) 0.0319(12) Uani . . 1.000
C C213 0.15604(12) 0.20483(13) 0.31402(11) 0.0225(11) Uani . . 1.000
C C214 0.12112(14) 0.16870(13) 0.29520(12) 0.0281(12) Uani . . 1.000
C C215 0.14620(14) 0.24728(13) 0.28716(12) 0.0286(12) Uani . . 1.000
C C216 0.20430(14) 0.18807(16) 0.31175(13) 0.0366(14) Uani . . 1.000
C C217 0.18994(13) 0.26842(12) 0.37834(12) 0.0233(11) Uani . . 1.000
C C218 0.11441(12) 0.34146(11) 0.42191(10) 0.0166(10) Uani . . 1.000
C C219 0.11869(12) 0.38784(12) 0.42797(11) 0.0209(11) Uani . . 1.000
C C220 0.14629(13) 0.40472(13) 0.46339(11) 0.0250(12) Uani . . 1.000
C C221 0.16982(13) 0.37599(13) 0.49337(11) 0.0251(11) Uani . . 1.000
C C222 0.16527(13) 0.33027(13) 0.48792(11) 0.0258(11) Uani . . 1.000
C C223 0.13759(12) 0.31328(12) 0.45264(11) 0.0207(11) Uani . . 1.000
C C224 0.02487(12) 0.34916(11) 0.38010(12) 0.0212(11) Uani . . 1.000
C C225 0.00679(13) 0.34326(13) 0.41533(13) 0.0268(12) Uani . . 1.000
C C226 -0.03245(14) 0.36531(13) 0.42029(14) 0.0328(14) Uani . . 1.000
C C227 -0.05508(14) 0.39342(13) 0.38940(15) 0.0348(14) Uani . . 1.000
C C228 -0.03693(14) 0.40101(13) 0.35485(14) 0.0339(14) Uani . . 1.000
C C229 0.00308(13) 0.37906(12) 0.34999(12) 0.0254(12) Uani . . 1.000
C C230 0.09421(12) 0.34401(11) 0.33174(11) 0.0190(11) Uani . . 1.000
C C231 0.06764(13) 0.33401(12) 0.29272(11) 0.0237(11) Uani . . 1.000
C C232 0.07810(15) 0.35287(13) 0.25733(12) 0.0300(14) Uani . . 1.000
C C233 0.11532(15) 0.38108(13) 0.26007(12) 0.0312(14) Uani . . 1.000
C C234 0.14204(14) 0.39081(13) 0.29834(12) 0.0259(12) Uani . . 1.000
C C235 0.13147(12) 0.37252(12) 0.33396(12) 0.0213(11) Uani . . 1.000
Pt Pt3 0.179720(10) -0.008290(10) 0.130090(10) 0.01490(10) Uani . . 1.000
P P31 0.20405(3) -0.08164(3) 0.12523(3) 0.0173(3) Uani . . 1.000
P P32 0.25638(3) -0.03538(3) 0.13470(3) 0.0236(3) Uani . . 1.000
P P33 0.19943(3) 0.06723(3) 0.13525(3) 0.0175(3) Uani . . 1.000
P P34 0.10196(3) -0.00536(3) 0.12539(3) 0.0168(3) Uani . . 1.000
C C301 0.19724(14) -0.11166(12) 0.07335(11) 0.0243(11) Uani . . 1.000
C C302 0.18168(15) -0.07663(13) 0.03956(12) 0.0304(14) Uani . . 1.000
C C303 0.24382(14) -0.12944(14) 0.06857(13) 0.0327(14) Uani . . 1.000
C C304 0.16270(14) -0.15054(13) 0.06742(12) 0.0271(12) Uani . . 1.000
C C305 0.20086(12) -0.12158(12) 0.16920(11) 0.0197(11) Uani . . 1.000
C C306 0.21517(14) -0.09449(13) 0.20924(11) 0.0264(12) Uani . . 1.000
C C307 0.23404(13) -0.16090(12) 0.16986(12) 0.0249(11) Uani . . 1.000
C C308 0.15226(13) -0.13873(13) 0.16718(12) 0.0242(12) Uani . . 1.000
C C309 0.23418(13) 0.08696(12) 0.09646(12) 0.0241(11) Uani . . 1.000
C C310 0.23328(14) 0.13820(12) 0.09030(13) 0.0276(12) Uani . . 1.000
C C311 0.28432(14) 0.07195(14) 0.10907(15) 0.0369(14) Uani . . 1.000
C C312 0.21313(14) 0.06565(13) 0.05459(12) 0.0307(12) Uani . . 1.000
C C313 0.22785(13) 0.08565(12) 0.18959(12) 0.0245(11) Uani . . 1.000
C C314 0.26745(14) 0.05421(14) 0.20828(12) 0.0303(12) Uani . . 1.000
C C315 0.19096(14) 0.08191(14) 0.21546(12) 0.0310(12) Uani . . 1.000
C C316 0.24584(16) 0.13388(14) 0.19280(14) 0.0380(16) Uani . . 1.000
C C317 0.15066(13) 0.10569(12) 0.12355(12) 0.0228(11) Uani . . 1.000
C C318 0.06975(12) 0.02063(11) 0.07795(10) 0.0192(11) Uani . . 1.000
C C319 0.02250(13) 0.02708(12) 0.07030(12) 0.0235(11) Uani . . 1.000
C C320 0.00008(14) 0.04612(13) 0.03336(12) 0.0311(12) Uani . . 1.000
C C321 0.02428(15) 0.05768(13) 0.00357(12) 0.0329(14) Uani . . 1.000
C C322 0.07089(15) 0.04978(13) 0.01001(12) 0.0315(14) Uani . . 1.000
C C323 0.09356(14) 0.03142(12) 0.04688(11) 0.0238(11) Uani . . 1.000
C C324 0.06828(12) -0.05790(12) 0.12340(11) 0.0205(11) Uani . . 1.000
C C325 0.06745(13) -0.08581(12) 0.08944(12) 0.0237(11) Uani . . 1.000
C C326 0.04452(13) -0.12666(13) 0.08629(13) 0.0304(12) Uani . . 1.000
C C327 0.02213(13) -0.13989(14) 0.11736(14) 0.0338(14) Uani . . 1.000
C C328 0.02131(13) -0.11216(14) 0.14981(14) 0.0331(14) Uani . . 1.000
C C329 0.04406(13) -0.07108(13) 0.15329(12) 0.0260(12) Uani . . 1.000
C C330 0.08357(12) 0.02345(12) 0.16855(11) 0.0193(11) Uani . . 1.000
C C331 0.10170(13) 0.00633(13) 0.20822(12) 0.0252(11) Uani . . 1.000
C C332 0.08961(13) 0.02511(15) 0.24302(12) 0.0312(14) Uani . . 1.000
C C333 0.06048(14) 0.06181(15) 0.23915(13) 0.0328(14) Uani . . 1.000
C C334 0.04274(13) 0.07943(13) 0.20024(12) 0.0286(12) Uani . . 1.000
C C335 0.05439(12) 0.06045(12) 0.16495(12) 0.0218(11) Uani . . 1.000
Pt Pt4 0.268410(10) 0.397220(10) 0.126030(10) 0.01380(10) Uani . . 1.000
P P41 0.24096(3) 0.47031(3) 0.12115(3) 0.0160(3) Uani . . 1.000
P P42 0.19370(3) 0.42344(3) 0.13132(3) 0.0206(3) Uani . . 1.000
P P43 0.25126(3) 0.32163(3) 0.13101(3) 0.0166(3) Uani . . 1.000
P P44 0.34439(3) 0.39555(3) 0.12251(3) 0.0161(3) Uani . . 1.000
C C401 0.22374(13) 0.49983(12) 0.06903(11) 0.0212(11) Uani . . 1.000
C C402 0.22299(15) 0.46380(14) 0.03563(11) 0.0306(11) Uani . . 1.000
C C403 0.17496(13) 0.51785(14) 0.06532(12) 0.0288(12) Uani . . 1.000
C C404 0.25553(13) 0.53798(13) 0.06171(12) 0.0279(12) Uani . . 1.000
C C405 0.26353(12) 0.51107(12) 0.16436(11) 0.0196(11) Uani . . 1.000
C C406 0.26767(14) 0.48441(13) 0.20484(11) 0.0268(11) Uani . . 1.000
C C407 0.31128(13) 0.52827(13) 0.16192(12) 0.0250(12) Uani . . 1.000
C C408 0.23075(13) 0.55073(12) 0.16442(12) 0.0252(12) Uani . . 1.000
C C409 0.19976(13) 0.30180(12) 0.09093(11) 0.0226(11) Uani . . 1.000
C C410 0.19914(14) 0.25095(13) 0.08318(13) 0.0321(12) Uani . . 1.000
C C411 0.15487(13) 0.31523(13) 0.10289(14) 0.0322(14) Uani . . 1.000
C C412 0.20209(14) 0.32469(14) 0.04983(12) 0.0304(12) Uani . . 1.000
C C413 0.24576(13) 0.30286(12) 0.18474(11) 0.0215(11) Uani . . 1.000
C C414 0.21351(14) 0.33384(13) 0.20289(12) 0.0282(12) Uani . . 1.000
C C415 0.29386(14) 0.30720(14) 0.21176(12) 0.0303(12) Uani . . 1.000
C C416 0.22988(16) 0.25438(13) 0.18718(13) 0.0351(14) Uani . . 1.000
C C417 0.29570(12) 0.28310(12) 0.12041(12) 0.0222(11) Uani . . 1.000
C C418 0.35891(12) 0.36827(11) 0.07668(10) 0.0170(10) Uani . . 1.000
C C419 0.40374(12) 0.36540(12) 0.07074(11) 0.0207(11) Uani . . 1.000
C C420 0.41286(13) 0.34576(12) 0.03538(11) 0.0240(12) Uani . . 1.000
C C421 0.37741(14) 0.32932(13) 0.00536(11) 0.0259(11) Uani . . 1.000
C C422 0.33286(14) 0.33280(13) 0.01062(11) 0.0256(11) Uani . . 1.000
C C423 0.32342(13) 0.35252(12) 0.04607(11) 0.0212(11) Uani . . 1.000
C C424 0.37616(12) 0.44855(12) 0.11934(12) 0.0210(11) Uani . . 1.000
C C425 0.36237(13) 0.47430(13) 0.08354(12) 0.0267(12) Uani . . 1.000
C C426 0.38345(14) 0.51509(13) 0.07906(14) 0.0342(14) Uani . . 1.000
C C427 0.41808(14) 0.53090(14) 0.11024(15) 0.0361(14) Uani . . 1.000
C C428 0.43273(14) 0.50517(14) 0.14483(14) 0.0350(14) Uani . . 1.000
C C429 0.41227(13) 0.46382(13) 0.14949(12) 0.0271(12) Uani . . 1.000
C C430 0.38145(12) 0.36846(12) 0.16701(10) 0.0179(10) Uani . . 1.000
C C431 0.37998(13) 0.38595(13) 0.20609(11) 0.0244(11) Uani . . 1.000
C C432 0.40691(14) 0.36809(15) 0.24160(12) 0.0317(14) Uani . . 1.000
C C433 0.43458(13) 0.33134(15) 0.23855(12) 0.0320(14) Uani . . 1.000
C C434 0.43586(13) 0.31308(13) 0.20056(12) 0.0275(12) Uani . . 1.000
C C435 0.40931(12) 0.33162(12) 0.16472(11) 0.0204(11) Uani . . 1.000
H H10A 0.55470 0.14210 0.45860 0.0460 Uiso calc R 1.000
H H10B 0.54470 0.19450 0.46040 0.0460 Uiso calc R 1.000
H H10C 0.58900 0.17360 0.48930 0.0460 Uiso calc R 1.000
H H10D 0.58980 0.24930 0.43030 0.0490 Uiso calc R 1.000
H H10E 0.63310 0.23400 0.41230 0.0490 Uiso calc R 1.000
H H10F 0.63470 0.23160 0.46070 0.0490 Uiso calc R 1.000
H H10G 0.62420 0.11660 0.43070 0.0390 Uiso calc R 1.000
H H10H 0.65550 0.15090 0.46100 0.0390 Uiso calc R 1.000
H H10I 0.65420 0.15290 0.41270 0.0390 Uiso calc R 1.000
H H10J 0.52190 0.14980 0.29350 0.0400 Uiso calc R 1.000
H H10K 0.56120 0.16210 0.26910 0.0400 Uiso calc R 1.000
H H10L 0.53730 0.20070 0.29050 0.0400 Uiso calc R 1.000
H H10M 0.61240 0.22720 0.33260 0.0380 Uiso calc R 1.000
H H10N 0.63550 0.19180 0.30710 0.0380 Uiso calc R 1.000
H H10O 0.64780 0.19130 0.35620 0.0380 Uiso calc R 1.000
H H10P 0.57570 0.09490 0.33320 0.0360 Uiso calc R 1.000
H H10Q 0.62400 0.11060 0.35930 0.0360 Uiso calc R 1.000
H H10R 0.61540 0.10980 0.31020 0.0360 Uiso calc R 1.000
H H11A 0.32220 0.22260 0.38640 0.0430 Uiso calc R 1.000
H H11B 0.33970 0.23490 0.43380 0.0430 Uiso calc R 1.000
H H11C 0.33390 0.18370 0.41990 0.0430 Uiso calc R 1.000
H H11D 0.38420 0.26970 0.36920 0.0560 Uiso calc R 1.000
H H11E 0.43630 0.26030 0.39020 0.0560 Uiso calc R 1.000
H H11F 0.40230 0.28090 0.41670 0.0560 Uiso calc R 1.000
H H11G 0.41370 0.17120 0.45670 0.0480 Uiso calc R 1.000
H H11H 0.41930 0.22310 0.46830 0.0480 Uiso calc R 1.000
H H11I 0.45470 0.19930 0.44500 0.0480 Uiso calc R 1.000
H H11J 0.40050 0.25050 0.31000 0.0470 Uiso calc R 1.000
H H11K 0.38670 0.22770 0.26570 0.0470 Uiso calc R 1.000
H H11L 0.43210 0.21230 0.29680 0.0470 Uiso calc R 1.000
H H11M 0.35170 0.12220 0.29600 0.0450 Uiso calc R 1.000
H H11N 0.40210 0.13210 0.28890 0.0450 Uiso calc R 1.000
H H11O 0.35880 0.15160 0.25760 0.0450 Uiso calc R 1.000
H H11P 0.30690 0.18230 0.32310 0.0530 Uiso calc R 1.000
H H11Q 0.30880 0.20600 0.28030 0.0530 Uiso calc R 1.000
H H11R 0.32420 0.23290 0.32250 0.0530 Uiso calc R 1.000
H H11S 0.37360 0.11710 0.40740 0.0340 Uiso calc R 1.000
H H11T 0.37290 0.09660 0.36290 0.0340 Uiso calc R 1.000
H H11U 0.33460 0.13170 0.36930 0.0340 Uiso calc R 1.000
H H119 0.46210 -0.01440 0.41060 0.0360 Uiso calc R 1.000
H H120 0.44240 -0.03840 0.47190 0.0480 Uiso calc R 1.000
H H121 0.43330 0.01360 0.52210 0.0530 Uiso calc R 1.000
H H122 0.44590 0.08960 0.51210 0.0380 Uiso calc R 1.000
H H123 0.46280 0.11400 0.45010 0.0290 Uiso calc R 1.000
H H125 0.56210 0.06720 0.43230 0.0300 Uiso calc R 1.000
H H126 0.63170 0.03000 0.43700 0.0380 Uiso calc R 1.000
H H127 0.64270 -0.01850 0.38400 0.0400 Uiso calc R 1.000
H H128 0.58240 -0.03180 0.32890 0.0410 Uiso calc R 1.000
H H129 0.51280 0.00490 0.32420 0.0340 Uiso calc R 1.000
H H131 0.47060 0.07570 0.28950 0.0310 Uiso calc R 1.000
H H132 0.42630 0.04180 0.23180 0.0380 Uiso calc R 1.000
H H133 0.36680 -0.00630 0.23880 0.0390 Uiso calc R 1.000
H H134 0.35180 -0.02080 0.30380 0.0340 Uiso calc R 1.000
H H135 0.39700 0.01140 0.36240 0.0260 Uiso calc R 1.000
H H20A 0.05040 0.19200 0.45850 0.0460 Uiso calc R 1.000
H H20B 0.02010 0.21050 0.48930 0.0460 Uiso calc R 1.000
H H20C 0.03980 0.24430 0.45990 0.0460 Uiso calc R 1.000
H H20D -0.01000 0.13820 0.42730 0.0420 Uiso calc R 1.000
H H20E -0.06140 0.15490 0.41170 0.0420 Uiso calc R 1.000
H H20F -0.03940 0.15470 0.45980 0.0420 Uiso calc R 1.000
H H20G -0.04300 0.27150 0.43120 0.0390 Uiso calc R 1.000
H H20H -0.05630 0.23840 0.46470 0.0390 Uiso calc R 1.000
H H20I -0.08140 0.23420 0.41760 0.0390 Uiso calc R 1.000
H H20J -0.02070 0.19160 0.29030 0.0390 Uiso calc R 1.000
H H20K -0.00460 0.24260 0.29390 0.0390 Uiso calc R 1.000
H H20L -0.05500 0.23020 0.27000 0.0390 Uiso calc R 1.000
H H20M -0.07590 0.16330 0.33260 0.0370 Uiso calc R 1.000
H H20N -0.11140 0.19920 0.30910 0.0370 Uiso calc R 1.000
H H20O -0.09970 0.19800 0.35820 0.0370 Uiso calc R 1.000
H H20P -0.03950 0.29610 0.33550 0.0370 Uiso calc R 1.000
H H20Q -0.07510 0.27950 0.36230 0.0370 Uiso calc R 1.000
H H20R -0.08990 0.28150 0.31330 0.0370 Uiso calc R 1.000
H H21A 0.24050 0.17260 0.39050 0.0470 Uiso calc R 1.000
H H21B 0.24240 0.15860 0.43730 0.0470 Uiso calc R 1.000
H H21C 0.24090 0.21030 0.42480 0.0470 Uiso calc R 1.000
H H21D 0.12800 0.13050 0.38980 0.0510 Uiso calc R 1.000
H H21E 0.17380 0.11090 0.41760 0.0510 Uiso calc R 1.000
H H21F 0.17220 0.12290 0.37040 0.0510 Uiso calc R 1.000
H H21G 0.13010 0.19130 0.44480 0.0470 Uiso calc R 1.000
H H21H 0.17600 0.21970 0.45870 0.0470 Uiso calc R 1.000
H H21I 0.17540 0.16750 0.46930 0.0470 Uiso calc R 1.000
H H21J 0.12700 0.14120 0.31140 0.0420 Uiso calc R 1.000
H H21K 0.12400 0.16270 0.26690 0.0420 Uiso calc R 1.000
H H21L 0.09020 0.17930 0.29540 0.0420 Uiso calc R 1.000
H H21M 0.17010 0.26950 0.29650 0.0430 Uiso calc R 1.000
H H21N 0.11650 0.25960 0.28950 0.0430 Uiso calc R 1.000
H H21O 0.14580 0.23960 0.25840 0.0430 Uiso calc R 1.000
H H21P 0.22700 0.21010 0.32460 0.0550 Uiso calc R 1.000
H H21Q 0.20640 0.18400 0.28290 0.0550 Uiso calc R 1.000
H H21R 0.21010 0.15950 0.32630 0.0550 Uiso calc R 1.000
H H21S 0.17700 0.29500 0.36310 0.0350 Uiso calc R 1.000
H H21T 0.21830 0.26000 0.36980 0.0350 Uiso calc R 1.000
H H21U 0.19640 0.27500 0.40780 0.0350 Uiso calc R 1.000
H H219 0.10270 0.40770 0.40780 0.0250 Uiso calc R 1.000
H H220 0.14920 0.43610 0.46720 0.0300 Uiso calc R 1.000
H H221 0.18890 0.38770 0.51740 0.0300 Uiso calc R 1.000
H H222 0.18110 0.31050 0.50830 0.0310 Uiso calc R 1.000
H H223 0.13430 0.28180 0.44930 0.0250 Uiso calc R 1.000
H H225 0.02170 0.32370 0.43630 0.0320 Uiso calc R 1.000
H H226 -0.04390 0.36130 0.44470 0.0390 Uiso calc R 1.000
H H227 -0.08290 0.40730 0.39200 0.0420 Uiso calc R 1.000
H H228 -0.05160 0.42120 0.33430 0.0410 Uiso calc R 1.000
H H229 0.01540 0.38450 0.32630 0.0310 Uiso calc R 1.000
H H231 0.04240 0.31430 0.29050 0.0290 Uiso calc R 1.000
H H232 0.05960 0.34630 0.23120 0.0360 Uiso calc R 1.000
H H233 0.12250 0.39370 0.23590 0.0380 Uiso calc R 1.000
H H234 0.16770 0.41000 0.30030 0.0310 Uiso calc R 1.000
H H235 0.14990 0.37960 0.36000 0.0250 Uiso calc R 1.000
H H30A 0.20400 -0.05220 0.04260 0.0450 Uiso calc R 1.000
H H30B 0.15180 -0.06470 0.04200 0.0450 Uiso calc R 1.000
H H30C 0.17930 -0.09060 0.01250 0.0450 Uiso calc R 1.000
H H30D 0.25480 -0.15140 0.09020 0.0490 Uiso calc R 1.000
H H30E 0.26560 -0.10460 0.07080 0.0490 Uiso calc R 1.000
H H30F 0.24100 -0.14370 0.04160 0.0490 Uiso calc R 1.000
H H30G 0.17350 -0.17400 0.08760 0.0410 Uiso calc R 1.000
H H30H 0.15960 -0.16270 0.03960 0.0410 Uiso calc R 1.000
H H30I 0.13300 -0.13960 0.07130 0.0410 Uiso calc R 1.000
H H30J 0.19500 -0.06860 0.20860 0.0400 Uiso calc R 1.000
H H30K 0.24670 -0.08420 0.21180 0.0400 Uiso calc R 1.000
H H30L 0.21290 -0.11340 0.23280 0.0400 Uiso calc R 1.000
H H30M 0.22350 -0.18000 0.14590 0.0370 Uiso calc R 1.000
H H30N 0.23530 -0.17840 0.19500 0.0370 Uiso calc R 1.000
H H30O 0.26450 -0.14940 0.16910 0.0370 Uiso calc R 1.000
H H30P 0.14220 -0.15560 0.14170 0.0360 Uiso calc R 1.000
H H30Q 0.13170 -0.11330 0.16780 0.0360 Uiso calc R 1.000
H H30R 0.15170 -0.15820 0.19080 0.0360 Uiso calc R 1.000
H H31A 0.24750 0.15280 0.11610 0.0420 Uiso calc R 1.000
H H31B 0.20160 0.14830 0.08200 0.0420 Uiso calc R 1.000
H H31C 0.25020 0.14600 0.06890 0.0420 Uiso calc R 1.000
H H31D 0.29880 0.08740 0.13430 0.0550 Uiso calc R 1.000
H H31E 0.30050 0.07930 0.08710 0.0550 Uiso calc R 1.000
H H31F 0.28550 0.03960 0.11380 0.0550 Uiso calc R 1.000
H H31G 0.18160 0.07600 0.04570 0.0460 Uiso calc R 1.000
H H31H 0.21340 0.03300 0.05730 0.0460 Uiso calc R 1.000
H H31I 0.23100 0.07440 0.03420 0.0460 Uiso calc R 1.000
H H31J 0.29160 0.05630 0.19230 0.0450 Uiso calc R 1.000
H H31K 0.25620 0.02340 0.20760 0.0450 Uiso calc R 1.000
H H31L 0.27970 0.06300 0.23680 0.0450 Uiso calc R 1.000
H H31M 0.17810 0.05170 0.21290 0.0460 Uiso calc R 1.000
H H31N 0.16670 0.10370 0.20570 0.0460 Uiso calc R 1.000
H H31O 0.20450 0.08790 0.24430 0.0460 Uiso calc R 1.000
H H31P 0.27130 0.13640 0.17840 0.0570 Uiso calc R 1.000
H H31Q 0.25640 0.14180 0.22180 0.0570 Uiso calc R 1.000
H H31R 0.22130 0.15430 0.18030 0.0570 Uiso calc R 1.000
H H31S 0.13730 0.10440 0.09410 0.0340 Uiso calc R 1.000
H H31T 0.16100 0.13620 0.13090 0.0340 Uiso calc R 1.000
H H31U 0.12770 0.09700 0.13930 0.0340 Uiso calc R 1.000
H H319 0.00560 0.01850 0.09030 0.0280 Uiso calc R 1.000
H H320 -0.03190 0.05120 0.02870 0.0370 Uiso calc R 1.000
H H321 0.00900 0.07100 -0.02130 0.0400 Uiso calc R 1.000
H H322 0.08730 0.05690 -0.01080 0.0370 Uiso calc R 1.000
H H323 0.12550 0.02610 0.05110 0.0290 Uiso calc R 1.000
H H325 0.08270 -0.07680 0.06830 0.0280 Uiso calc R 1.000
H H326 0.04410 -0.14540 0.06310 0.0360 Uiso calc R 1.000
H H327 0.00750 -0.16820 0.11590 0.0400 Uiso calc R 1.000
H H328 0.00510 -0.12090 0.17030 0.0400 Uiso calc R 1.000
H H329 0.04310 -0.05210 0.17600 0.0310 Uiso calc R 1.000
H H331 0.12230 -0.01820 0.21120 0.0300 Uiso calc R 1.000
H H332 0.10130 0.01280 0.26940 0.0370 Uiso calc R 1.000
H H333 0.05270 0.07480 0.26290 0.0390 Uiso calc R 1.000
H H334 0.02270 0.10440 0.19760 0.0340 Uiso calc R 1.000
H H335 0.04240 0.07280 0.13860 0.0260 Uiso calc R 1.000
H H40A 0.25350 0.45060 0.03850 0.0460 Uiso calc R 1.000
H H40B 0.21400 0.47750 0.00840 0.0460 Uiso calc R 1.000
H H40C 0.20100 0.44040 0.03880 0.0460 Uiso calc R 1.000
H H40D 0.15490 0.49370 0.07070 0.0430 Uiso calc R 1.000
H H40E 0.16390 0.52950 0.03750 0.0430 Uiso calc R 1.000
H H40F 0.17500 0.54190 0.08530 0.0430 Uiso calc R 1.000
H H40G 0.28700 0.52700 0.06630 0.0420 Uiso calc R 1.000
H H40H 0.25350 0.56250 0.08080 0.0420 Uiso calc R 1.000
H H40I 0.24640 0.54870 0.03340 0.0420 Uiso calc R 1.000
H H40J 0.23730 0.47460 0.20790 0.0400 Uiso calc R 1.000
H H40K 0.28110 0.50350 0.22810 0.0400 Uiso calc R 1.000
H H40L 0.28720 0.45830 0.20410 0.0400 Uiso calc R 1.000
H H40M 0.31020 0.54260 0.13520 0.0370 Uiso calc R 1.000
H H40N 0.33270 0.50320 0.16500 0.0370 Uiso calc R 1.000
H H40O 0.32140 0.55000 0.18390 0.0370 Uiso calc R 1.000
H H40P 0.20030 0.53950 0.16550 0.0380 Uiso calc R 1.000
H H40Q 0.22920 0.56830 0.13930 0.0380 Uiso calc R 1.000
H H40R 0.24190 0.56960 0.18850 0.0380 Uiso calc R 1.000
H H41A 0.22730 0.24210 0.07450 0.0480 Uiso calc R 1.000
H H41B 0.17280 0.24330 0.06160 0.0480 Uiso calc R 1.000
H H41C 0.19700 0.23510 0.10850 0.0480 Uiso calc R 1.000
H H41D 0.15490 0.34750 0.10800 0.0480 Uiso calc R 1.000
H H41E 0.15160 0.29910 0.12780 0.0480 Uiso calc R 1.000
H H41F 0.12930 0.30770 0.08050 0.0480 Uiso calc R 1.000
H H41G 0.22950 0.31470 0.04060 0.0460 Uiso calc R 1.000
H H41H 0.20320 0.35720 0.05360 0.0460 Uiso calc R 1.000
H H41I 0.17500 0.31680 0.02920 0.0460 Uiso calc R 1.000
H H41J 0.18240 0.33100 0.18670 0.0420 Uiso calc R 1.000
H H41K 0.22370 0.36490 0.20200 0.0420 Uiso calc R 1.000
H H41L 0.21390 0.32530 0.23140 0.0420 Uiso calc R 1.000
H H41M 0.31410 0.28490 0.20320 0.0460 Uiso calc R 1.000
H H41N 0.29230 0.30220 0.24060 0.0460 Uiso calc R 1.000
H H41O 0.30580 0.33720 0.20860 0.0460 Uiso calc R 1.000
H H41P 0.24970 0.23450 0.17520 0.0530 Uiso calc R 1.000
H H41Q 0.19840 0.25140 0.17190 0.0530 Uiso calc R 1.000
H H41R 0.23140 0.24620 0.21600 0.0530 Uiso calc R 1.000
H H41S 0.29610 0.28370 0.09100 0.0330 Uiso calc R 1.000
H H41T 0.28910 0.25270 0.12850 0.0330 Uiso calc R 1.000
H H41U 0.32550 0.29250 0.13610 0.0330 Uiso calc R 1.000
H H419 0.42810 0.37690 0.09100 0.0250 Uiso calc R 1.000
H H420 0.44340 0.34360 0.03170 0.0290 Uiso calc R 1.000
H H421 0.38380 0.31570 -0.01870 0.0310 Uiso calc R 1.000
H H422 0.30860 0.32180 -0.00990 0.0310 Uiso calc R 1.000
H H423 0.29270 0.35520 0.04940 0.0250 Uiso calc R 1.000
H H425 0.33850 0.46380 0.06230 0.0320 Uiso calc R 1.000
H H426 0.37410 0.53210 0.05470 0.0410 Uiso calc R 1.000
H H427 0.43150 0.55920 0.10770 0.0430 Uiso calc R 1.000
H H428 0.45700 0.51560 0.16570 0.0420 Uiso calc R 1.000
H H429 0.42300 0.44620 0.17320 0.0320 Uiso calc R 1.000
H H431 0.36030 0.41030 0.20830 0.0290 Uiso calc R 1.000
H H432 0.40640 0.38090 0.26770 0.0380 Uiso calc R 1.000
H H433 0.45270 0.31870 0.26270 0.0380 Uiso calc R 1.000
H H434 0.45470 0.28800 0.19870 0.0330 Uiso calc R 1.000
H H435 0.41040 0.31890 0.13870 0.0240 Uiso calc R 1.000

loop_
_atom_type_symbol
_atom_type_description
_atom_type_scat_dispersion_real
_atom_type_scat_dispersion_imag
_atom_type_scat_source
Pt Pt -1.7033 8.3905 'International Tables Vol C Tables 4.2.6.8 and 6.1.1.4'
P P 0.1023 0.0942 'International Tables Vol C Tables 4.2.6.8 and 6.1.1.4'
H H 0.0000 0.0000 'International Tables Vol C Tables 4.2.6.8 and 6.1.1.4'
C C 0.0033 0.0016 'International Tables Vol C Tables 4.2.6.8 and 6.1.1.4'

loop_
_geom_angle_atom_site_label_1
_geom_angle_atom_site_label_2
_geom_angle_atom_site_label_3
_geom_angle_site_symmetry_1
_geom_angle_site_symmetry_2
_geom_angle_site_symmetry_3
_geom_angle
_geom_angle_publ_flag
Pt1 P14 C118 . . . 114.36(12) yes
Pt2 P24 C218 . . . 116.73(11) yes
Pt3 P34 C318 . . . 114.86(12) yes
Pt4 P44 C418 . . . 116.67(12) yes
P11 Pt1 P13 . . . 147.08(3) yes
P21 Pt2 P23 . . . 146.73(3) yes
P31 Pt3 P33 . . . 147.17(3) yes
P41 Pt4 P43 . . . 146.67(3) yes
P11 Pt1 P14 . . . 110.86(3) no
P21 Pt2 P24 . . . 110.80(3) no
P31 Pt3 P34 . . . 110.92(3) no
P41 Pt4 P44 . . . 110.79(3) no
P13 Pt1 P14 . . . 102.00(3) yes
P23 Pt2 P24 . . . 102.42(3) yes
P33 Pt3 P34 . . . 101.84(3) yes
P43 Pt4 P44 . . . 102.50(3) yes
P11 Pt1 P12 . . . 51.68(3) no
P12 Pt1 P13 . . . 95.51(3) no
P12 Pt1 P14 . . . 162.46(3) no
P21 Pt2 P22 . . . 51.69(3) no
P22 Pt2 P23 . . . 95.25(3) no
P22 Pt2 P24 . . . 162.14(3) no
P32 Pt3 P33 . . . 95.63(3) no
P31 Pt3 P32 . . . 51.68(3) no
P32 Pt3 P34 . . . 162.51(3) no
P42 Pt4 P43 . . . 95.17(3) no
P42 Pt4 P44 . . . 162.17(3) no
P41 Pt4 P42 . . . 51.69(3) no
P12 P11 C101 . . . 113.10(12) no
Pt1 P11 P12 . . . 66.33(4) no
Pt1 P11 C105 . . . 118.38(12) no
C101 P11 C105 . . . 112.06(16) no
Pt1 P11 C101 . . . 122.00(12) no
P12 P11 C105 . . . 117.30(12) no
Pt1 P12 P11 . . . 61.99(4) no
Pt1 P13 C117 . . . 114.44(12) no
Pt1 P13 C109 . . . 114.73(13) no
Pt1 P13 C113 . . . 113.67(13) no
C113 P13 C117 . . . 101.70(17) no
C109 P13 C117 . . . 100.32(17) no
C109 P13 C113 . . . 110.49(17) no
Pt1 P14 C130 . . . 114.81(11) no
Pt1 P14 C124 . . . 120.25(12) no
C118 P14 C130 . . . 106.56(16) no
C118 P14 C124 . . . 98.69(16) no
C124 P14 C130 . . . 99.86(16) no
C201 P21 C205 . . . 112.00(16) no
Pt2 P21 C201 . . . 121.40(12) no
Pt2 P21 C205 . . . 119.05(12) no
Pt2 P21 P22 . . . 66.13(4) no
P22 P21 C201 . . . 113.02(12) no
P22 P21 C205 . . . 117.54(12) no
Pt2 P22 P21 . . . 62.19(4) no
Pt2 P23 C217 . . . 114.91(13) no
C213 P23 C217 . . . 100.87(17) no
Pt2 P23 C209 . . . 114.14(12) no
Pt2 P23 C213 . . . 114.40(12) no
C209 P23 C213 . . . 110.37(17) no
C209 P23 C217 . . . 100.62(17) no
Pt2 P24 C224 . . . 120.14(11) no
C218 P24 C224 . . . 96.73(17) no
C218 P24 C230 . . . 105.26(16) no
Pt2 P24 C230 . . . 113.75(11) no
C224 P24 C230 . . . 101.66(16) no
Pt3 P31 C301 . . . 121.73(12) no
C301 P31 C305 . . . 112.51(16) no
Pt3 P31 P32 . . . 66.15(4) no
P32 P31 C301 . . . 112.99(13) no
Pt3 P31 C305 . . . 118.27(12) no
P32 P31 C305 . . . 117.22(12) no
Pt3 P32 P31 . . . 62.17(4) no
Pt3 P33 C313 . . . 113.93(12) no
C309 P33 C317 . . . 100.44(17) no
Pt3 P33 C309 . . . 114.50(12) no
C309 P33 C313 . . . 110.46(17) no
C313 P33 C317 . . . 101.64(17) no
Pt3 P33 C317 . . . 114.39(12) no
Pt3 P34 C324 . . . 120.19(12) no
C324 P34 C330 . . . 100.23(16) no
C318 P34 C330 . . . 106.27(16) no
Pt3 P34 C330 . . . 114.83(12) no
C318 P34 C324 . . . 98.05(16) no
C401 P41 C405 . . . 112.08(16) no
P42 P41 C401 . . . 113.07(13) no
P42 P41 C405 . . . 117.53(12) no
Pt4 P41 C401 . . . 121.42(12) no
Pt4 P41 P42 . . . 66.11(4) no
Pt4 P41 C405 . . . 118.89(12) no
Pt4 P42 P41 . . . 62.20(4) no
Pt4 P43 C417 . . . 114.50(12) no
C409 P43 C413 . . . 110.47(17) no
C413 P43 C417 . . . 101.30(17) no
C409 P43 C417 . . . 100.55(17) no
Pt4 P43 C409 . . . 114.11(12) no
Pt4 P43 C413 . . . 114.40(12) no
C424 P44 C430 . . . 100.85(17) no
C418 P44 C430 . . . 105.18(16) no
Pt4 P44 C430 . . . 114.12(12) no
Pt4 P44 C424 . . . 120.34(12) no
C418 P44 C424 . . . 96.98(16) no
C102 C101 C104 . . . 109.3(3) no
P11 C101 C102 . . . 106.8(2) no
P11 C101 C103 . . . 108.3(3) no
C102 C101 C103 . . . 108.2(3) no
C103 C101 C104 . . . 109.4(3) no
P11 C101 C104 . . . 114.7(3) no
C107 C105 C108 . . . 110.3(3) no
C106 C105 C108 . . . 107.8(3) no
P11 C105 C106 . . . 106.3(2) no
P11 C105 C108 . . . 111.7(2) no
C106 C105 C107 . . . 109.1(3) no
P11 C105 C107 . . . 111.5(2) no
P13 C109 C110 . . . 113.9(3) no
C111 C109 C112 . . . 108.2(3) no
C110 C109 C112 . . . 107.3(3) no
P13 C109 C111 . . . 111.5(3) no
P13 C109 C112 . . . 107.4(3) no
C110 C109 C111 . . . 108.3(3) no
P13 C113 C115 . . . 105.7(3) no
P13 C113 C116 . . . 114.5(3) no
C114 C113 C115 . . . 108.6(3) no
P13 C113 C114 . . . 111.2(3) no
C114 C113 C116 . . . 109.0(3) no
C115 C113 C116 . . . 107.7(3) no
P14 C118 C123 . . . 118.3(3) no
C119 C118 C123 . . . 118.9(3) no
P14 C118 C119 . . . 122.7(3) no
C118 C119 C120 . . . 120.1(4) no
C119 C120 C121 . . . 120.2(4) no
C120 C121 C122 . . . 120.1(4) no
C121 C122 C123 . . . 119.9(4) no
C118 C123 C122 . . . 120.8(4) no
P14 C124 C129 . . . 125.1(3) no
C125 C124 C129 . . . 118.6(3) no
P14 C124 C125 . . . 116.3(3) no
C124 C125 C126 . . . 120.7(4) no
C125 C126 C127 . . . 119.9(4) no
C126 C127 C128 . . . 119.1(4) no
C127 C128 C129 . . . 121.0(4) no
C124 C129 C128 . . . 120.7(4) no
C131 C130 C135 . . . 118.3(3) no
P14 C130 C135 . . . 125.4(3) no
P14 C130 C131 . . . 116.4(3) no
C130 C131 C132 . . . 120.7(4) no
C131 C132 C133 . . . 120.4(4) no
C132 C133 C134 . . . 119.7(4) no
C133 C134 C135 . . . 120.5(4) no
C130 C135 C134 . . . 120.4(3) no
C101 C102 H10B . . . 110.00 no
H10A C102 H10B . . . 109.00 no
C101 C102 H10C . . . 109.00 no
H10A C102 H10C . . . 110.00 no
H10B C102 H10C . . . 109.00 no
C101 C102 H10A . . . 110.00 no
H10D C103 H10E . . . 110.00 no
C101 C103 H10D . . . 109.00 no
C101 C103 H10F . . . 110.00 no
C101 C103 H10E . . . 109.00 no
H10E C103 H10F . . . 110.00 no
H10D C103 H10F . . . 109.00 no
C101 C104 H10G . . . 110.00 no
H10G C104 H10I . . . 109.00 no
H10H C104 H10I . . . 109.00 no
C101 C104 H10I . . . 110.00 no
H10G C104 H10H . . . 110.00 no
C101 C104 H10H . . . 110.00 no
H10K C106 H10L . . . 109.00 no
H10J C106 H10K . . . 109.00 no
H10J C106 H10L . . . 109.00 no
C105 C106 H10J . . . 109.00 no
C105 C106 H10K . . . 109.00 no
C105 C106 H10L . . . 110.00 no
C105 C107 H10M . . . 110.00 no
H10N C107 H10O . . . 109.00 no
C105 C107 H10N . . . 109.00 no
H10M C107 H10O . . . 109.00 no
C105 C107 H10O . . . 110.00 no
H10M C107 H10N . . . 109.00 no
H10P C108 H10R . . . 110.00 no
C105 C108 H10Q . . . 109.00 no
H10Q C108 H10R . . . 109.00 no
H10P C108 H10Q . . . 109.00 no
C105 C108 H10R . . . 109.00 no
C105 C108 H10P . . . 109.00 no
H11B C110 H11C . . . 109.00 no
C109 C110 H11A . . . 109.00 no
C109 C110 H11B . . . 110.00 no
H11A C110 H11B . . . 110.00 no
H11A C110 H11C . . . 109.00 no
C109 C110 H11C . . . 109.00 no
C109 C111 H11D . . . 110.00 no
H11E C111 H11F . . . 109.00 no
C109 C111 H11E . . . 109.00 no
C109 C111 H11F . . . 109.00 no
H11D C111 H11F . . . 109.00 no
H11D C111 H11E . . . 110.00 no
H11G C112 H11H . . . 110.00 no
C109 C112 H11H . . . 109.00 no
H11G C112 H11I . . . 109.00 no
H11H C112 H11I . . . 109.00 no
C109 C112 H11I . . . 110.00 no
C109 C112 H11G . . . 110.00 no
H11K C114 H11L . . . 109.00 no
H11J C114 H11L . . . 110.00 no
H11J C114 H11K . . . 109.00 no
C113 C114 H11L . . . 109.00 no
C113 C114 H11J . . . 109.00 no
C113 C114 H11K . . . 109.00 no
H11M C115 H11N . . . 109.00 no
C113 C115 H11M . . . 109.00 no
H11N C115 H11O . . . 109.00 no
C113 C115 H11O . . . 110.00 no
C113 C115 H11N . . . 110.00 no
H11M C115 H11O . . . 110.00 no
H11P C116 H11Q . . . 109.00 no
C113 C116 H11P . . . 110.00 no
H11Q C116 H11R . . . 109.00 no
C113 C116 H11R . . . 109.00 no
C113 C116 H11Q . . . 109.00 no
H11P C116 H11R . . . 110.00 no
P13 C117 H11S . . . 109.00 no
P13 C117 H11U . . . 109.00 no
H11S C117 H11T . . . 109.00 no
P13 C117 H11T . . . 110.00 no
H11T C117 H11U . . . 110.00 no
H11S C117 H11U . . . 109.00 no
C118 C119 H119 . . . 120.00 no
C120 C119 H119 . . . 120.00 no
C119 C120 H120 . . . 120.00 no
C121 C120 H120 . . . 120.00 no
C120 C121 H121 . . . 120.00 no
C122 C121 H121 . . . 120.00 no
C123 C122 H122 . . . 120.00 no
C121 C122 H122 . . . 120.00 no
C118 C123 H123 . . . 120.00 no
C122 C123 H123 . . . 120.00 no
C126 C125 H125 . . . 120.00 no
C124 C125 H125 . . . 120.00 no
C127 C126 H126 . . . 120.00 no
C125 C126 H126 . . . 120.00 no
C128 C127 H127 . . . 121.00 no
C126 C127 H127 . . . 120.00 no
C127 C128 H128 . . . 120.00 no
C129 C128 H128 . . . 119.00 no
C124 C129 H129 . . . 120.00 no
C128 C129 H129 . . . 120.00 no
C130 C131 H131 . . . 120.00 no
C132 C131 H131 . . . 120.00 no
C131 C132 H132 . . . 120.00 no
C133 C132 H132 . . . 120.00 no
C132 C133 H133 . . . 120.00 no
C134 C133 H133 . . . 120.00 no
C135 C134 H134 . . . 120.00 no
C133 C134 H134 . . . 120.00 no
C134 C135 H135 . . . 120.00 no
C130 C135 H135 . . . 120.00 no
P21 C201 C204 . . . 115.0(3) no
P21 C201 C203 . . . 108.4(2) no
C202 C201 C204 . . . 109.2(3) no
P21 C201 C202 . . . 106.7(3) no
C203 C201 C204 . . . 109.2(3) no
C202 C201 C203 . . . 108.2(3) no
C206 C205 C207 . . . 109.3(3) no
P21 C205 C207 . . . 111.1(2) no
P21 C205 C208 . . . 111.5(2) no
C207 C205 C208 . . . 110.7(3) no
C206 C205 C208 . . . 107.9(3) no
P21 C205 C206 . . . 106.2(2) no
P23 C209 C212 . . . 107.7(3) no
C211 C209 C212 . . . 108.1(3) no
P23 C209 C211 . . . 111.3(3) no
C210 C209 C212 . . . 106.9(3) no
P23 C209 C210 . . . 113.9(3) no
C210 C209 C211 . . . 108.8(3) no
P23 C213 C214 . . . 112.0(3) no
C214 C213 C216 . . . 108.4(3) no
C215 C213 C216 . . . 108.0(3) no
C214 C213 C215 . . . 107.9(3) no
P23 C213 C215 . . . 105.9(3) no
P23 C213 C216 . . . 114.5(3) no
P24 C218 C219 . . . 122.2(3) no
P24 C218 C223 . . . 119.4(3) no
C219 C218 C223 . . . 118.3(3) no
C218 C219 C220 . . . 120.1(3) no
C219 C220 C221 . . . 120.6(4) no
C220 C221 C222 . . . 119.6(3) no
C221 C222 C223 . . . 119.9(3) no
C218 C223 C222 . . . 121.3(3) no
C225 C224 C229 . . . 118.4(3) no
P24 C224 C225 . . . 117.7(3) no
P24 C224 C229 . . . 123.9(3) no
C224 C225 C226 . . . 121.4(4) no
C225 C226 C227 . . . 119.9(4) no
C226 C227 C228 . . . 119.8(4) no
C227 C228 C229 . . . 120.4(4) no
C224 C229 C228 . . . 120.1(4) no
C231 C230 C235 . . . 118.4(3) no
P24 C230 C235 . . . 125.1(3) no
P24 C230 C231 . . . 116.5(3) no
C230 C231 C232 . . . 120.6(4) no
C231 C232 C233 . . . 120.3(4) no
C232 C233 C234 . . . 119.6(4) no
C233 C234 C235 . . . 120.4(4) no
C230 C235 C234 . . . 120.7(4) no
H20B C202 H20C . . . 109.00 no
C201 C202 H20A . . . 109.00 no
C201 C202 H20C . . . 109.00 no
H20A C202 H20C . . . 110.00 no
H20A C202 H20B . . . 109.00 no
C201 C202 H20B . . . 109.00 no
H20D C203 H20F . . . 110.00 no
C201 C203 H20F . . . 110.00 no
H20D C203 H20E . . . 109.00 no
C201 C203 H20D . . . 109.00 no
H20E C203 H20F . . . 109.00 no
C201 C203 H20E . . . 110.00 no
C201 C204 H20I . . . 110.00 no
H20G C204 H20I . . . 109.00 no
H20H C204 H20I . . . 109.00 no
C201 C204 H20G . . . 110.00 no
C201 C204 H20H . . . 109.00 no
H20G C204 H20H . . . 109.00 no
C205 C206 H20K . . . 110.00 no
C205 C206 H20L . . . 109.00 no
H20K C206 H20L . . . 109.00 no
H20J C206 H20L . . . 110.00 no
C205 C206 H20J . . . 110.00 no
H20J C206 H20K . . . 109.00 no
C205 C207 H20N . . . 110.00 no
C205 C207 H20M . . . 110.00 no
H20M C207 H20O . . . 109.00 no
H20N C207 H20O . . . 109.00 no
H20M C207 H20N . . . 109.00 no
C205 C207 H20O . . . 109.00 no
H20P C208 H20Q . . . 110.00 no
C205 C208 H20R . . . 109.00 no
C205 C208 H20P . . . 109.00 no
H20P C208 H20R . . . 109.00 no
C205 C208 H20Q . . . 110.00 no
H20Q C208 H20R . . . 110.00 no
H21B C210 H21C . . . 109.00 no
C209 C210 H21C . . . 109.00 no
H21A C210 H21B . . . 110.00 no
C209 C210 H21B . . . 109.00 no
C209 C210 H21A . . . 109.00 no
H21A C210 H21C . . . 110.00 no
H21E C211 H21F . . . 110.00 no
C209 C211 H21D . . . 110.00 no
C209 C211 H21E . . . 109.00 no
C209 C211 H21F . . . 109.00 no
H21D C211 H21E . . . 110.00 no
H21D C211 H21F . . . 109.00 no
C209 C212 H21I . . . 109.00 no
H21G C212 H21H . . . 109.00 no
C209 C212 H21G . . . 109.00 no
H21H C212 H21I . . . 110.00 no
C209 C212 H21H . . . 109.00 no
H21G C212 H21I . . . 109.00 no
H21K C214 H21L . . . 109.00 no
H21J C214 H21L . . . 109.00 no
C213 C214 H21K . . . 110.00 no
H21J C214 H21K . . . 109.00 no
C213 C214 H21J . . . 109.00 no
C213 C214 H21L . . . 109.00 no
C213 C215 H21O . . . 109.00 no
H21M C215 H21N . . . 110.00 no
H21N C215 H21O . . . 109.00 no
H21M C215 H21O . . . 109.00 no
C213 C215 H21N . . . 109.00 no
C213 C215 H21M . . . 109.00 no
C213 C216 H21P . . . 109.00 no
H21P C216 H21R . . . 109.00 no
H21P C216 H21Q . . . 109.00 no
C213 C216 H21R . . . 109.00 no
C213 C216 H21Q . . . 109.00 no
H21Q C216 H21R . . . 110.00 no
P23 C217 H21T . . . 109.00 no
P23 C217 H21U . . . 109.00 no
H21S C217 H21T . . . 110.00 no
H21S C217 H21U . . . 109.00 no
H21T C217 H21U . . . 109.00 no
P23 C217 H21S . . . 110.00 no
C220 C219 H219 . . . 120.00 no
C218 C219 H219 . . . 120.00 no
C219 C220 H220 . . . 120.00 no
C221 C220 H220 . . . 120.00 no
C220 C221 H221 . . . 120.00 no
C222 C221 H221 . . . 120.00 no
C223 C222 H222 . . . 120.00 no
C221 C222 H222 . . . 120.00 no
C222 C223 H223 . . . 119.00 no
C218 C223 H223 . . . 119.00 no
C224 C225 H225 . . . 119.00 no
C226 C225 H225 . . . 119.00 no
C225 C226 H226 . . . 120.00 no
C227 C226 H226 . . . 120.00 no
C228 C227 H227 . . . 120.00 no
C226 C227 H227 . . . 120.00 no
C229 C228 H228 . . . 120.00 no
C227 C228 H228 . . . 120.00 no
C228 C229 H229 . . . 120.00 no
C224 C229 H229 . . . 120.00 no
C230 C231 H231 . . . 120.00 no
C232 C231 H231 . . . 120.00 no
C233 C232 H232 . . . 120.00 no
C231 C232 H232 . . . 120.00 no
C234 C233 H233 . . . 120.00 no
C232 C233 H233 . . . 120.00 no
C233 C234 H234 . . . 120.00 no
C235 C234 H234 . . . 120.00 no
C234 C235 H235 . . . 120.00 no
C230 C235 H235 . . . 120.00 no
P31 C301 C302 . . . 107.4(2) no
P31 C301 C303 . . . 108.8(3) no
C302 C301 C303 . . . 108.0(3) no
C302 C301 C304 . . . 108.9(3) no
P31 C301 C304 . . . 114.5(3) no
C303 C301 C304 . . . 109.0(3) no
P31 C305 C308 . . . 111.8(3) no
C306 C305 C307 . . . 108.9(3) no
P31 C305 C307 . . . 111.0(3) no
C307 C305 C308 . . . 110.4(3) no
C306 C305 C308 . . . 108.1(3) no
P31 C305 C306 . . . 106.5(2) no
P33 C309 C310 . . . 113.5(3) no
P33 C309 C312 . . . 107.6(3) no
C310 C309 C311 . . . 108.4(3) no
C310 C309 C312 . . . 107.3(3) no
C311 C309 C312 . . . 108.8(3) no
P33 C309 C311 . . . 111.1(3) no
P33 C313 C314 . . . 111.3(3) no
P33 C313 C315 . . . 105.9(3) no
C315 C313 C316 . . . 108.1(3) no
C314 C313 C316 . . . 108.4(3) no
P33 C313 C316 . . . 114.7(3) no
C314 C313 C315 . . . 108.1(3) no
P34 C318 C323 . . . 118.0(3) no
P34 C318 C319 . . . 123.2(3) no
C319 C318 C323 . . . 118.6(3) no
C318 C319 C320 . . . 120.3(4) no
C319 C320 C321 . . . 120.2(4) no
C320 C321 C322 . . . 120.1(4) no
C321 C322 C323 . . . 120.0(4) no
C318 C323 C322 . . . 120.6(4) no
C325 C324 C329 . . . 118.5(3) no
P34 C324 C325 . . . 117.0(3) no
P34 C324 C329 . . . 124.6(3) no
C324 C325 C326 . . . 120.8(4) no
C325 C326 C327 . . . 119.7(4) no
C326 C327 C328 . . . 120.0(4) no
C327 C328 C329 . . . 120.9(4) no
C324 C329 C328 . . . 120.2(4) no
P34 C330 C331 . . . 115.8(3) no
P34 C330 C335 . . . 125.5(3) no
C331 C330 C335 . . . 118.7(3) no
C330 C331 C332 . . . 120.7(4) no
C331 C332 C333 . . . 120.2(4) no
C332 C333 C334 . . . 119.8(4) no
C333 C334 C335 . . . 120.4(4) no
C330 C335 C334 . . . 120.2(3) no
H30B C302 H30C . . . 109.00 no
C301 C302 H30A . . . 109.00 no
C301 C302 H30B . . . 110.00 no
C301 C302 H30C . . . 110.00 no
H30A C302 H30C . . . 109.00 no
H30A C302 H30B . . . 109.00 no
H30D C303 H30E . . . 109.00 no
H30D C303 H30F . . . 109.00 no
C301 C303 H30F . . . 110.00 no
C301 C303 H30E . . . 109.00 no
C301 C303 H30D . . . 110.00 no
H30E C303 H30F . . . 109.00 no
C301 C304 H30G . . . 109.00 no
C301 C304 H30H . . . 110.00 no
H30G C304 H30H . . . 110.00 no
H30G C304 H30I . . . 109.00 no
H30H C304 H30I . . . 109.00 no
C301 C304 H30I . . . 109.00 no
C305 C306 H30K . . . 110.00 no
C305 C306 H30L . . . 109.00 no
C305 C306 H30J . . . 110.00 no
H30K C306 H30L . . . 109.00 no
H30J C306 H30L . . . 109.00 no
H30J C306 H30K . . . 109.00 no
C305 C307 H30N . . . 110.00 no
C305 C307 H30M . . . 110.00 no
H30M C307 H30O . . . 109.00 no
C305 C307 H30O . . . 109.00 no
H30M C307 H30N . . . 109.00 no
H30N C307 H30O . . . 110.00 no
C305 C308 H30Q . . . 109.00 no
C305 C308 H30R . . . 109.00 no
C305 C308 H30P . . . 110.00 no
H30P C308 H30R . . . 110.00 no
H30Q C308 H30R . . . 109.00 no
H30P C308 H30Q . . . 109.00 no
H31A C310 H31B . . . 109.00 no
H31A C310 H31C . . . 109.00 no
H31B C310 H31C . . . 110.00 no
C309 C310 H31A . . . 109.00 no
C309 C310 H31B . . . 109.00 no
C309 C310 H31C . . . 110.00 no
C309 C311 H31D . . . 109.00 no
C309 C311 H31E . . . 109.00 no
C309 C311 H31F . . . 109.00 no
H31D C311 H31E . . . 109.00 no
H31D C311 H31F . . . 110.00 no
H31E C311 H31F . . . 110.00 no
C309 C312 H31G . . . 109.00 no
C309 C312 H31H . . . 110.00 no
C309 C312 H31I . . . 109.00 no
H31G C312 H31H . . . 109.00 no
H31H C312 H31I . . . 110.00 no
H31G C312 H31I . . . 109.00 no
C313 C314 H31K . . . 109.00 no
C313 C314 H31L . . . 109.00 no
C313 C314 H31J . . . 109.00 no
H31J C314 H31L . . . 109.00 no
H31K C314 H31L . . . 110.00 no
H31J C314 H31K . . . 110.00 no
C313 C315 H31M . . . 109.00 no
C313 C315 H31N . . . 110.00 no
C313 C315 H31O . . . 109.00 no
H31M C315 H31N . . . 109.00 no
H31M C315 H31O . . . 109.00 no
H31N C315 H31O . . . 110.00 no
C313 C316 H31P . . . 110.00 no
H31P C316 H31R . . . 110.00 no
H31Q C316 H31R . . . 109.00 no
H31P C316 H31Q . . . 109.00 no
C313 C316 H31Q . . . 110.00 no
C313 C316 H31R . . . 110.00 no
P33 C317 H31T . . . 110.00 no
H31S C317 H31U . . . 110.00 no
P33 C317 H31U . . . 109.00 no
H31S C317 H31T . . . 109.00 no
P33 C317 H31S . . . 109.00 no
H31T C317 H31U . . . 110.00 no
C320 C319 H319 . . . 120.00 no
C318 C319 H319 . . . 120.00 no
C319 C320 H320 . . . 120.00 no
C321 C320 H320 . . . 120.00 no
C320 C321 H321 . . . 120.00 no
C322 C321 H321 . . . 120.00 no
C323 C322 H322 . . . 120.00 no
C321 C322 H322 . . . 120.00 no
C322 C323 H323 . . . 120.00 no
C318 C323 H323 . . . 120.00 no
C324 C325 H325 . . . 120.00 no
C326 C325 H325 . . . 120.00 no
C327 C326 H326 . . . 120.00 no
C325 C326 H326 . . . 120.00 no
C328 C327 H327 . . . 120.00 no
C326 C327 H327 . . . 120.00 no
C327 C328 H328 . . . 120.00 no
C329 C328 H328 . . . 120.00 no
C328 C329 H329 . . . 120.00 no
C324 C329 H329 . . . 120.00 no
C330 C331 H331 . . . 120.00 no
C332 C331 H331 . . . 120.00 no
C331 C332 H332 . . . 120.00 no
C333 C332 H332 . . . 120.00 no
C332 C333 H333 . . . 120.00 no
C334 C333 H333 . . . 120.00 no
C333 C334 H334 . . . 120.00 no
C335 C334 H334 . . . 120.00 no
C330 C335 H335 . . . 120.00 no
C334 C335 H335 . . . 120.00 no
P41 C401 C402 . . . 106.8(2) no
P41 C401 C403 . . . 108.1(3) no
P41 C401 C404 . . . 115.0(3) no
C402 C401 C403 . . . 108.2(3) no
C402 C401 C404 . . . 108.9(3) no
C403 C401 C404 . . . 109.6(3) no
P41 C405 C406 . . . 106.2(2) no
P41 C405 C407 . . . 111.6(3) no
P41 C405 C408 . . . 111.5(3) no
C406 C405 C407 . . . 107.9(3) no
C406 C405 C408 . . . 109.6(3) no
C407 C405 C408 . . . 110.0(3) no
P43 C409 C410 . . . 113.7(3) no
P43 C409 C411 . . . 111.3(3) no
P43 C409 C412 . . . 107.7(3) no
C410 C409 C411 . . . 108.7(3) no
C410 C409 C412 . . . 107.0(3) no
C411 C409 C412 . . . 108.2(3) no
P43 C413 C414 . . . 111.5(3) no
P43 C413 C415 . . . 105.9(3) no
P43 C413 C416 . . . 114.4(3) no
C414 C413 C415 . . . 107.8(3) no
C414 C413 C416 . . . 108.8(3) no
C415 C413 C416 . . . 108.2(3) no
P44 C418 C419 . . . 122.3(3) no
P44 C418 C423 . . . 118.5(3) no
C419 C418 C423 . . . 119.2(3) no
C418 C419 C420 . . . 120.2(3) no
C419 C420 C421 . . . 120.3(4) no
C420 C421 C422 . . . 119.8(3) no
C421 C422 C423 . . . 120.2(4) no
C418 C423 C422 . . . 120.3(4) no
P44 C424 C425 . . . 116.6(3) no
P44 C424 C429 . . . 124.7(3) no
C425 C424 C429 . . . 118.7(3) no
C424 C425 C426 . . . 120.5(4) no
C425 C426 C427 . . . 120.2(4) no
C426 C427 C428 . . . 119.6(4) no
C427 C428 C429 . . . 120.8(4) no
C424 C429 C428 . . . 120.1(4) no
P44 C430 C431 . . . 116.7(3) no
P44 C430 C435 . . . 124.9(3) no
C431 C430 C435 . . . 118.3(3) no
C430 C431 C432 . . . 121.2(4) no
C431 C432 C433 . . . 119.5(4) no
C432 C433 C434 . . . 120.3(4) no
C433 C434 C435 . . . 120.2(4) no
C430 C435 C434 . . . 120.5(3) no
C401 C402 H40A . . . 109.00 no
C401 C402 H40B . . . 109.00 no
C401 C402 H40C . . . 110.00 no
H40A C402 H40B . . . 110.00 no
H40A C402 H40C . . . 109.00 no
H40B C402 H40C . . . 109.00 no
C401 C403 H40D . . . 109.00 no
C401 C403 H40E . . . 110.00 no
C401 C403 H40F . . . 109.00 no
H40D C403 H40E . . . 109.00 no
H40D C403 H40F . . . 110.00 no
H40E C403 H40F . . . 109.00 no
C401 C404 H40G . . . 109.00 no
C401 C404 H40H . . . 109.00 no
C401 C404 H40I . . . 110.00 no
H40G C404 H40H . . . 109.00 no
H40G C404 H40I . . . 109.00 no
H40H C404 H40I . . . 110.00 no
C405 C406 H40J . . . 109.00 no
C405 C406 H40K . . . 109.00 no
C405 C406 H40L . . . 109.00 no
H40J C406 H40K . . . 110.00 no
H40J C406 H40L . . . 110.00 no
H40K C406 H40L . . . 109.00 no
C405 C407 H40M . . . 109.00 no
C405 C407 H40N . . . 110.00 no
C405 C407 H40O . . . 110.00 no
H40M C407 H40N . . . 109.00 no
H40M C407 H40O . . . 109.00 no
H40N C407 H40O . . . 109.00 no
C405 C408 H40P . . . 109.00 no
C405 C408 H40Q . . . 109.00 no
C405 C408 H40R . . . 109.00 no
H40P C408 H40Q . . . 109.00 no
H40P C408 H40R . . . 109.00 no
H40Q C408 H40R . . . 110.00 no
C409 C410 H41A . . . 109.00 no
C409 C410 H41B . . . 109.00 no
C409 C410 H41C . . . 110.00 no
H41A C410 H41B . . . 109.00 no
H41A C410 H41C . . . 109.00 no
H41B C410 H41C . . . 109.00 no
C409 C411 H41D . . . 109.00 no
C409 C411 H41E . . . 109.00 no
C409 C411 H41F . . . 110.00 no
H41D C411 H41E . . . 110.00 no
H41D C411 H41F . . . 109.00 no
H41E C411 H41F . . . 109.00 no
C409 C412 H41G . . . 109.00 no
C409 C412 H41H . . . 110.00 no
C409 C412 H41I . . . 110.00 no
H41G C412 H41H . . . 110.00 no
H41G C412 H41I . . . 110.00 no
H41H C412 H41I . . . 109.00 no
C413 C414 H41J . . . 109.00 no
C413 C414 H41K . . . 110.00 no
C413 C414 H41L . . . 110.00 no
H41J C414 H41K . . . 109.00 no
H41J C414 H41L . . . 109.00 no
H41K C414 H41L . . . 109.00 no
C413 C415 H41M . . . 109.00 no
C413 C415 H41N . . . 109.00 no
C413 C415 H41O . . . 109.00 no
H41M C415 H41N . . . 109.00 no
H41M C415 H41O . . . 109.00 no
H41N C415 H41O . . . 110.00 no
C413 C416 H41P . . . 109.00 no
C413 C416 H41Q . . . 110.00 no
C413 C416 H41R . . . 110.00 no
H41P C416 H41Q . . . 109.00 no
H41P C416 H41R . . . 109.00 no
H41Q C416 H41R . . . 109.00 no
P43 C417 H41S . . . 109.00 no
P43 C417 H41T . . . 110.00 no
P43 C417 H41U . . . 109.00 no
H41S C417 H41T . . . 110.00 no
H41S C417 H41U . . . 109.00 no
H41T C417 H41U . . . 109.00 no
C418 C419 H419 . . . 120.00 no
C420 C419 H419 . . . 120.00 no
C419 C420 H420 . . . 120.00 no
C421 C420 H420 . . . 120.00 no
C420 C421 H421 . . . 120.00 no
C422 C421 H421 . . . 120.00 no
C421 C422 H422 . . . 120.00 no
C423 C422 H422 . . . 120.00 no
C418 C423 H423 . . . 120.00 no
C422 C423 H423 . . . 120.00 no
C424 C425 H425 . . . 120.00 no
C426 C425 H425 . . . 120.00 no
C425 C426 H426 . . . 120.00 no
C427 C426 H426 . . . 120.00 no
C426 C427 H427 . . . 120.00 no
C428 C427 H427 . . . 120.00 no
C427 C428 H428 . . . 120.00 no
C429 C428 H428 . . . 120.00 no
C424 C429 H429 . . . 120.00 no
C428 C429 H429 . . . 120.00 no
C430 C431 H431 . . . 119.00 no
C432 C431 H431 . . . 119.00 no
C431 C432 H432 . . . 120.00 no
C433 C432 H432 . . . 120.00 no
C432 C433 H433 . . . 120.00 no
C434 C433 H433 . . . 120.00 no
C433 C434 H434 . . . 120.00 no
C435 C434 H434 . . . 120.00 no
C430 C435 H435 . . . 120.00 no
C434 C435 H435 . . . 120.00 no

loop_
_geom_bond_atom_site_label_1
_geom_bond_atom_site_label_2
_geom_bond_site_symmetry_1
_geom_bond_site_symmetry_2
_geom_bond_distance
_geom_bond_publ_flag
Pt1 P11 . . 2.3255(10) yes
Pt1 P12 . . 2.4125(9) yes
Pt1 P13 . . 2.3316(10) yes
Pt1 P14 . . 2.3041(9) yes
Pt2 P21 . . 2.3309(9) yes
Pt2 P22 . . 2.4099(9) yes
Pt2 P23 . . 2.3324(10) yes
Pt2 P24 . . 2.3024(9) yes
Pt3 P31 . . 2.3288(9) yes
Pt3 P32 . . 2.4087(10) yes
Pt3 P33 . . 2.3333(9) yes
Pt3 P34 . . 2.3021(10) yes
Pt4 P41 . . 2.3308(9) yes
Pt4 P42 . . 2.4091(10) yes
Pt4 P43 . . 2.3330(9) yes
Pt4 P44 . . 2.3006(10) yes
P11 C105 . . 1.900(4) no
P11 P12 . . 2.0665(13) yes
P11 C101 . . 1.921(4) no
P13 C113 . . 1.913(4) no
P13 C109 . . 1.909(4) no
P13 C117 . . 1.853(4) no
P14 C124 . . 1.865(4) no
P14 C130 . . 1.851(4) no
P14 C118 . . 1.849(4) no
P21 C201 . . 1.920(4) no
P21 P22 . . 2.0678(13) yes
P21 C205 . . 1.900(4) no
P23 C217 . . 1.838(4) no
P23 C213 . . 1.909(4) no
P23 C209 . . 1.919(4) no
P24 C230 . . 1.849(4) no
P24 C218 . . 1.845(3) no
P24 C224 . . 1.858(4) no
P31 P32 . . 2.0661(13) yes
P31 C305 . . 1.905(4) no
P31 C301 . . 1.918(4) no
P33 C309 . . 1.906(4) no
P33 C313 . . 1.915(4) no
P33 C317 . . 1.838(4) no
P34 C318 . . 1.846(3) no
P34 C330 . . 1.850(4) no
P34 C324 . . 1.862(4) no
P41 C401 . . 1.920(4) no
P41 C405 . . 1.901(4) no
P41 P42 . . 2.0676(13) yes
P43 C417 . . 1.847(4) no
P43 C409 . . 1.916(4) no
P43 C413 . . 1.910(4) no
P44 C418 . . 1.855(3) no
P44 C430 . . 1.847(4) no
P44 C424 . . 1.863(4) no
C101 C102 . . 1.549(5) no
C101 C104 . . 1.528(5) no
C101 C103 . . 1.536(5) no
C105 C107 . . 1.535(5) no
C105 C108 . . 1.536(5) no
C105 C106 . . 1.543(5) no
C109 C110 . . 1.540(6) no
C109 C112 . . 1.548(6) no
C109 C111 . . 1.536(5) no
C113 C114 . . 1.541(6) no
C113 C115 . . 1.534(6) no
C113 C116 . . 1.543(6) no
C118 C123 . . 1.396(5) no
C118 C119 . . 1.403(5) no
C119 C120 . . 1.395(6) no
C120 C121 . . 1.388(6) no
C121 C122 . . 1.388(7) no
C122 C123 . . 1.391(5) no
C124 C129 . . 1.384(5) no
C124 C125 . . 1.405(5) no
C125 C126 . . 1.393(6) no
C126 C127 . . 1.401(6) no
C127 C128 . . 1.378(6) no
C128 C129 . . 1.394(6) no
C130 C131 . . 1.414(5) no
C130 C135 . . 1.402(5) no
C131 C132 . . 1.389(5) no
C132 C133 . . 1.389(6) no
C133 C134 . . 1.386(6) no
C134 C135 . . 1.400(5) no
C102 H10B . . 0.9800 no
C102 H10A . . 0.9800 no
C102 H10C . . 0.9800 no
C103 H10D . . 0.9800 no
C103 H10E . . 0.9800 no
C103 H10F . . 0.9800 no
C104 H10G . . 0.9800 no
C104 H10H . . 0.9800 no
C104 H10I . . 0.9800 no
C106 H10K . . 0.9800 no
C106 H10L . . 0.9800 no
C106 H10J . . 0.9800 no
C107 H10O . . 0.9800 no
C107 H10M . . 0.9800 no
C107 H10N . . 0.9800 no
C108 H10Q . . 0.9800 no
C108 H10R . . 0.9800 no
C108 H10P . . 0.9800 no
C110 H11A . . 0.9800 no
C110 H11C . . 0.9800 no
C110 H11B . . 0.9800 no
C111 H11D . . 0.9800 no
C111 H11F . . 0.9800 no
C111 H11E . . 0.9800 no
C112 H11I . . 0.9800 no
C112 H11H . . 0.9800 no
C112 H11G . . 0.9800 no
C114 H11J . . 0.9800 no
C114 H11K . . 0.9800 no
C114 H11L . . 0.9800 no
C115 H11O . . 0.9800 no
C115 H11M . . 0.9800 no
C115 H11N . . 0.9800 no
C116 H11Q . . 0.9800 no
C116 H11P . . 0.9800 no
C116 H11R . . 0.9800 no
C117 H11T . . 0.9800 no
C117 H11U . . 0.9800 no
C117 H11S . . 0.9800 no
C119 H119 . . 0.9500 no
C120 H120 . . 0.9500 no
C121 H121 . . 0.9500 no
C122 H122 . . 0.9500 no
C123 H123 . . 0.9500 no
C125 H125 . . 0.9500 no
C126 H126 . . 0.9500 no
C127 H127 . . 0.9500 no
C128 H128 . . 0.9500 no
C129 H129 . . 0.9500 no
C131 H131 . . 0.9500 no
C132 H132 . . 0.9500 no
C133 H133 . . 0.9500 no
C134 H134 . . 0.9500 no
C135 H135 . . 0.9500 no
C201 C202 . . 1.539(5) no
C201 C203 . . 1.549(5) no
C201 C204 . . 1.537(6) no
C205 C206 . . 1.544(5) no
C205 C208 . . 1.540(5) no
C205 C207 . . 1.536(5) no
C209 C211 . . 1.536(5) no
C209 C212 . . 1.552(6) no
C209 C210 . . 1.541(5) no
C213 C216 . . 1.545(6) no
C213 C214 . . 1.546(6) no
C213 C215 . . 1.546(5) no
C218 C219 . . 1.405(5) no
C218 C223 . . 1.396(5) no
C219 C220 . . 1.389(5) no
C220 C221 . . 1.395(5) no
C221 C222 . . 1.383(5) no
C222 C223 . . 1.388(5) no
C224 C229 . . 1.401(5) no
C224 C225 . . 1.397(6) no
C225 C226 . . 1.386(6) no
C226 C227 . . 1.393(6) no
C227 C228 . . 1.385(6) no
C228 C229 . . 1.403(6) no
C230 C235 . . 1.394(5) no
C230 C231 . . 1.410(5) no
C231 C232 . . 1.396(5) no
C232 C233 . . 1.386(6) no
C233 C234 . . 1.390(6) no
C234 C235 . . 1.397(6) no
C202 H20B . . 0.9800 no
C202 H20A . . 0.9800 no
C202 H20C . . 0.9800 no
C203 H20E . . 0.9800 no
C203 H20D . . 0.9800 no
C203 H20F . . 0.9800 no
C204 H20G . . 0.9800 no
C204 H20I . . 0.9800 no
C204 H20H . . 0.9800 no
C206 H20J . . 0.9800 no
C206 H20K . . 0.9800 no
C206 H20L . . 0.9800 no
C207 H20N . . 0.9800 no
C207 H20M . . 0.9800 no
C207 H20O . . 0.9800 no
C208 H20P . . 0.9800 no
C208 H20Q . . 0.9800 no
C208 H20R . . 0.9800 no
C210 H21C . . 0.9800 no
C210 H21A . . 0.9800 no
C210 H21B . . 0.9800 no
C211 H21D . . 0.9800 no
C211 H21F . . 0.9800 no
C211 H21E . . 0.9800 no
C212 H21H . . 0.9800 no
C212 H21G . . 0.9800 no
C212 H21I . . 0.9800 no
C214 H21K . . 0.9800 no
C214 H21J . . 0.9800 no
C214 H21L . . 0.9800 no
C215 H21O . . 0.9800 no
C215 H21M . . 0.9800 no
C215 H21N . . 0.9800 no
C216 H21Q . . 0.9800 no
C216 H21P . . 0.9800 no
C216 H21R . . 0.9800 no
C217 H21S . . 0.9800 no
C217 H21U . . 0.9800 no
C217 H21T . . 0.9800 no
C219 H219 . . 0.9500 no
C220 H220 . . 0.9500 no
C221 H221 . . 0.9500 no
C222 H222 . . 0.9500 no
C223 H223 . . 0.9500 no
C225 H225 . . 0.9500 no
C226 H226 . . 0.9500 no
C227 H227 . . 0.9500 no
C228 H228 . . 0.9500 no
C229 H229 . . 0.9500 no
C231 H231 . . 0.9500 no
C232 H232 . . 0.9500 no
C233 H233 . . 0.9500 no
C234 H234 . . 0.9500 no
C235 H235 . . 0.9500 no
C301 C304 . . 1.542(6) no
C301 C303 . . 1.530(6) no
C301 C302 . . 1.538(5) no
C305 C308 . . 1.531(5) no
C305 C307 . . 1.537(5) no
C305 C306 . . 1.543(5) no
C309 C311 . . 1.541(6) no
C309 C312 . . 1.545(6) no
C309 C310 . . 1.547(5) no
C313 C316 . . 1.537(6) no
C313 C314 . . 1.542(6) no
C313 C315 . . 1.534(6) no
C318 C319 . . 1.399(5) no
C318 C323 . . 1.405(5) no
C319 C320 . . 1.396(6) no
C320 C321 . . 1.383(6) no
C321 C322 . . 1.388(6) no
C322 C323 . . 1.389(5) no
C324 C325 . . 1.400(5) no
C324 C329 . . 1.399(5) no
C325 C326 . . 1.396(5) no
C326 C327 . . 1.397(6) no
C327 C328 . . 1.365(6) no
C328 C329 . . 1.399(6) no
C330 C331 . . 1.416(5) no
C330 C335 . . 1.400(5) no
C331 C332 . . 1.398(6) no
C332 C333 . . 1.392(6) no
C333 C334 . . 1.398(6) no
C334 C335 . . 1.409(5) no
C302 H30C . . 0.9800 no
C302 H30A . . 0.9800 no
C302 H30B . . 0.9800 no
C303 H30D . . 0.9800 no
C303 H30F . . 0.9800 no
C303 H30E . . 0.9800 no
C304 H30H . . 0.9800 no
C304 H30G . . 0.9800 no
C304 H30I . . 0.9800 no
C306 H30J . . 0.9800 no
C306 H30K . . 0.9800 no
C306 H30L . . 0.9800 no
C307 H30N . . 0.9800 no
C307 H30O . . 0.9800 no
C307 H30M . . 0.9800 no
C308 H30Q . . 0.9800 no
C308 H30R . . 0.9800 no
C308 H30P . . 0.9800 no
C310 H31C . . 0.9800 no
C310 H31A . . 0.9800 no
C310 H31B . . 0.9800 no
C311 H31E . . 0.9800 no
C311 H31D . . 0.9800 no
C311 H31F . . 0.9800 no
C312 H31G . . 0.9800 no
C312 H31H . . 0.9800 no
C312 H31I . . 0.9800 no
C314 H31K . . 0.9800 no
C314 H31L . . 0.9800 no
C314 H31J . . 0.9800 no
C315 H31M . . 0.9800 no
C315 H31N . . 0.9800 no
C315 H31O . . 0.9800 no
C316 H31R . . 0.9800 no
C316 H31Q . . 0.9800 no
C316 H31P . . 0.9800 no
C317 H31U . . 0.9800 no
C317 H31T . . 0.9800 no
C317 H31S . . 0.9800 no
C319 H319 . . 0.9500 no
C320 H320 . . 0.9500 no
C321 H321 . . 0.9500 no
C322 H322 . . 0.9500 no
C323 H323 . . 0.9500 no
C325 H325 . . 0.9500 no
C326 H326 . . 0.9500 no
C327 H327 . . 0.9500 no
C328 H328 . . 0.9500 no
C329 H329 . . 0.9500 no
C331 H331 . . 0.9500 no
C332 H332 . . 0.9500 no
C333 H333 . . 0.9500 no
C334 H334 . . 0.9500 no
C335 H335 . . 0.9500 no
C401 C402 . . 1.544(5) no
C401 C403 . . 1.538(6) no
C401 C404 . . 1.537(5) no
C405 C406 . . 1.547(5) no
C405 C407 . . 1.536(5) no
C405 C408 . . 1.540(5) no
C409 C410 . . 1.543(5) no
C409 C411 . . 1.530(6) no
C409 C412 . . 1.542(5) no
C413 C414 . . 1.546(6) no
C413 C415 . . 1.541(6) no
C413 C416 . . 1.534(5) no
C418 C419 . . 1.397(5) no
C418 C423 . . 1.396(5) no
C419 C420 . . 1.389(5) no
C420 C421 . . 1.391(5) no
C421 C422 . . 1.383(6) no
C422 C423 . . 1.397(5) no
C424 C425 . . 1.408(5) no
C424 C429 . . 1.394(5) no
C425 C426 . . 1.396(6) no
C426 C427 . . 1.392(6) no
C427 C428 . . 1.380(6) no
C428 C429 . . 1.403(6) no
C430 C431 . . 1.409(5) no
C430 C435 . . 1.394(5) no
C431 C432 . . 1.394(5) no
C432 C433 . . 1.393(6) no
C433 C434 . . 1.383(6) no
C434 C435 . . 1.406(5) no
C402 H40A . . 0.9800 no
C402 H40B . . 0.9800 no
C402 H40C . . 0.9800 no
C403 H40D . . 0.9800 no
C403 H40E . . 0.9800 no
C403 H40F . . 0.9800 no
C404 H40G . . 0.9800 no
C404 H40H . . 0.9800 no
C404 H40I . . 0.9800 no
C406 H40J . . 0.9800 no
C406 H40K . . 0.9800 no
C406 H40L . . 0.9800 no
C407 H40M . . 0.9800 no
C407 H40N . . 0.9800 no
C407 H40O . . 0.9800 no
C408 H40P . . 0.9800 no
C408 H40Q . . 0.9800 no
C408 H40R . . 0.9800 no
C410 H41A . . 0.9800 no
C410 H41B . . 0.9800 no
C410 H41C . . 0.9800 no
C411 H41D . . 0.9800 no
C411 H41E . . 0.9800 no
C411 H41F . . 0.9800 no
C412 H41G . . 0.9800 no
C412 H41H . . 0.9800 no
C412 H41I . . 0.9800 no
C414 H41J . . 0.9800 no
C414 H41K . . 0.9800 no
C414 H41L . . 0.9800 no
C415 H41M . . 0.9800 no
C415 H41N . . 0.9800 no
C415 H41O . . 0.9800 no
C416 H41P . . 0.9800 no
C416 H41Q . . 0.9800 no
C416 H41R . . 0.9800 no
C417 H41S . . 0.9800 no
C417 H41T . . 0.9800 no
C417 H41U . . 0.9800 no
C419 H419 . . 0.9500 no
C420 H420 . . 0.9500 no
C421 H421 . . 0.9500 no
C422 H422 . . 0.9500 no
C423 H423 . . 0.9500 no
C425 H425 . . 0.9500 no
C426 H426 . . 0.9500 no
C427 H427 . . 0.9500 no
C428 H428 . . 0.9500 no
C429 H429 . . 0.9500 no
C431 H431 . . 0.9500 no
C432 H432 . . 0.9500 no
C433 H433 . . 0.9500 no
C434 H434 . . 0.9500 no
C435 H435 . . 0.9500 no

loop_
_geom_contact_atom_site_label_1
_geom_contact_atom_site_label_2
_geom_contact_distance
_geom_contact_site_symmetry_1
_geom_contact_site_symmetry_2
_geom_contact_publ_flag
Pt1 H10A 3.2900 . . no
Pt1 H10B 3.4400 . . no
Pt1 H10J 3.1100 . . no
Pt1 H11E 3.6200 . . no
Pt1 H11I 3.0500 . . no
Pt1 H11L 3.1900 . . no
Pt1 H11N 3.2800 . . no
Pt1 H123 2.9700 . . no
Pt1 H131 3.5100 . . no
Pt2 H20K 3.1500 . . no
Pt2 H21D 3.6500 . . no
Pt2 H21G 3.0200 . . no
Pt2 H21L 3.2500 . . no
Pt2 H21N 3.3000 . . no
Pt2 H20A 3.4100 . . no
Pt2 H20C 3.2800 . . no
Pt2 H231 3.4900 . . no
Pt2 H223 3.0700 . . no
Pt3 H30A 3.4000 . . no
Pt3 H331 3.4900 . . no
Pt3 H31F 3.6100 . . no
Pt3 H30B 3.3400 . . no
Pt3 H30J 3.1300 . . no
Pt3 H323 2.9800 . . no
Pt3 H31M 3.2900 . . no
Pt3 H31H 3.0600 . . no
Pt3 H31K 3.2200 . . no
Pt4 H431 3.4900 . . no
Pt4 H40C 3.4300 . . no
Pt4 H40L 3.1300 . . no
Pt4 H41D 3.6500 . . no
Pt4 H423 3.0600 . . no
Pt4 H41H 3.0200 . . no
Pt4 H41K 3.2300 . . no
Pt4 H40A 3.2700 . . no
Pt4 H41O 3.2800 . . no
P12 C111 3.470(5) . . no
P12 C114 3.583(4) . . no
P12 C105 3.389(4) . . no
P12 P13 3.5124(13) . . no
P12 C101 3.328(4) . . no
P13 P12 3.5124(13) . . no
P13 P14 3.6028(13) . . no
P14 P13 3.6028(13) . . no
P14 C117 3.645(4) . . no
P22 C201 3.327(4) . . no
P22 P23 3.5037(13) . . no
P22 C214 3.561(4) . . no
P22 C211 3.510(4) . . no
P22 C205 3.394(4) . . no
P23 P24 3.6125(13) . . no
P23 P22 3.5037(13) . . no
P24 C217 3.668(4) . . no
P24 P23 3.6125(13) . . no
P32 C314 3.599(4) . . no
P32 C311 3.468(4) . . no
P32 C305 3.391(4) . . no
P32 P33 3.5139(13) . . no
P32 C301 3.323(4) . . no
P33 P34 3.5984(13) . . no
P33 P32 3.5139(13) . . no
P34 P33 3.5984(13) . . no
P34 C317 3.634(4) . . no
P42 C401 3.327(4) . . no
P42 C405 3.395(4) . . no
P42 P43 3.5012(13) . . no
P42 C411 3.505(4) . . no
P42 C414 3.554(4) . . no
P43 P44 3.6136(13) . . no
P43 P42 3.5012(13) . . no
P44 P43 3.6136(13) . . no
P44 C417 3.662(4) . . no
P12 H11E 2.5600 . . no
P12 H10D 2.9800 . . no
P12 H11L 2.9300 . . no
P12 H10L 3.0100 . . no
P14 H11T 3.1500 . . no
P22 H20J 3.0100 . . no
P22 H21D 2.6000 . . no
P22 H21L 2.9500 . . no
P22 H20A 3.1500 . . no
P22 H20D 3.0000 . . no
P24 H21S 3.1800 . . no
P32 H31K 2.9900 . . no
P32 H30A 3.1800 . . no
P32 H30E 3.0200 . . no
P32 H30K 3.0100 . . no
P32 H31F 2.5500 . . no
P34 H31U 3.1700 . . no
P42 H40J 3.0300 . . no
P42 H40D 2.9800 . . no
P42 H41K 2.9200 . . no
P42 H41D 2.6000 . . no
P42 H40C 3.1700 . . no
P44 H41U 3.1800 . . no
C103 C107 3.554(6) . . no
C104 C108 3.404(5) . . no
C107 C103 3.554(6) . . no
C108 C124 3.566(5) . . no
C108 C125 3.588(5) . . no
C108 C104 3.404(5) . . no
C110 C210 3.532(6) . . no
C110 C116 3.360(6) . . no
C111 C114 3.481(6) . . no
C111 P12 3.470(5) . . no
C114 C111 3.481(6) . . no
C114 P12 3.583(4) . . no
C115 C131 3.465(6) . . no
C116 C110 3.360(6) . . no
C117 C123 3.551(5) . . no
C119 C121 3.569(6) . 3_656 no
C119 C135 3.254(5) . . no
C120 C120 3.512(6) . 3_656 no
C120 C121 3.353(6) . 3_656 no
C121 C120 3.353(6) . 3_656 no
C121 C119 3.569(6) . 3_656 no
C122 C220 3.557(6) . 7_556 no
C123 C117 3.551(5) . . no
C124 C108 3.566(5) . . no
C125 C108 3.588(5) . . no
C127 C219 3.564(5) . 5_545 no
C129 C131 3.222(6) . . no
C131 C115 3.465(6) . . no
C131 C129 3.222(6) . . no
C135 C119 3.254(5) . . no
C203 C207 3.511(6) . . no
C104 H31E 2.9600 . 2_655 no
C104 H10Q 2.6600 . . no
C104 H10O 2.9800 . . no
C204 C208 3.420(5) . . no
C105 H10I 3.0600 . . no
C107 H10I 2.9600 . . no
C207 C203 3.511(6) . . no
C107 H10E 2.8500 . . no
C108 H132 3.1000 . 2_655 no
C208 C224 3.547(5) . . no
C108 H10I 2.9900 . . no
C108 H31D 3.0800 . 2_655 no
C208 C204 3.420(5) . . no
C110 H11S 3.0500 . . no
C110 H11P 3.0800 . . no
C210 C216 3.396(6) . . no
C110 H11U 2.8200 . . no
C210 C110 3.532(6) . . no
C110 H222 2.9600 . 7_556 no
C110 H11R 2.9700 . . no
C111 H30P 3.0200 . 6_555 no
C211 C214 3.482(6) . . no
C211 P22 3.510(4) . . no
C111 H11J 2.8000 . . no
C112 H123 2.8500 . . no
C112 H11S 3.0700 . . no
C113 H11D 3.0900 . . no
C114 H11D 2.9800 . . no
C214 P22 3.561(4) . . no
C214 C211 3.482(6) . . no
C115 H10K 3.0500 . 2_655 no
C115 H11T 2.9100 . . no
C215 C231 3.532(6) . . no
C116 H11U 2.9000 . . no
C116 H21P 3.0500 . . no
C116 H11A 2.6300 . . no
C216 C210 3.396(6) . . no
C117 H11C 2.6000 . . no
C117 H11P 2.8900 . . no
C117 H11M 2.6700 . . no
C117 H11G 3.0700 . . no
C217 C223 3.452(5) . . no
C118 H135 2.8000 . . no
C118 H125 2.9700 . . no
C219 C225 3.550(5) . . no
C219 C235 3.256(5) . . no
C119 H135 2.6100 . . no
C219 C127 3.564(5) . 5_455 no
C120 H40D 3.0400 . 6_545 no
C220 C122 3.557(6) . 7_556 no
C123 H11S 2.8800 . . no
C223 C217 3.452(5) . . no
C123 H11G 2.9700 . . no
C124 H10P 2.7100 . . no
C124 H119 3.0200 . . no
C224 C208 3.547(5) . . no
C225 C219 3.550(5) . . no
C125 H10P 3.0100 . . no
C125 H10G 2.7000 . . no
C125 H121 2.8800 . 3_656 no
C126 H10G 2.8100 . . no
C126 H121 2.9100 . 3_656 no
C127 H219 2.8200 . 5_545 no
C128 H219 3.0900 . 5_545 no
C129 H10P 2.8500 . . no
C229 C231 3.265(5) . . no
C130 H11T 2.8200 . . no
C130 H129 2.6000 . . no
C130 H11N 3.0300 . . no
C231 C215 3.532(6) . . no
C131 H129 2.5400 . . no
C231 C229 3.265(5) . . no
C131 H11N 2.6400 . . no
C134 H40P 3.0000 . 6_545 no
C235 C219 3.256(5) . . no
C135 H119 2.9000 . . no
C135 H11T 2.7400 . . no
C201 H20O 3.0900 . . no
C303 C307 3.564(6) . . no
C203 H20O 3.0600 . . no
C204 H20Q 2.6700 . . no
C204 H41F 3.0100 . 2_555 no
C304 C308 3.411(6) . . no
C204 H20O 2.9800 . . no
C307 C303 3.564(6) . . no
C207 H20E 2.8200 . . no
C207 H20I 3.0200 . . no
C308 C324 3.579(5) . . no
C208 H20G 3.0900 . . no
C308 C304 3.411(6) . . no
C208 H20I 3.1000 . . no
C210 H21U 3.0000 . . no
C310 C316 3.353(6) . . no
C210 H21R 2.9800 . . no
C210 H21T 2.8200 . . no
C210 H11C 3.0800 . . no
C310 C410 3.520(5) . . no
C211 H21R 3.0700 . . no
C311 P32 3.468(4) . . no
C211 H40M 3.0300 . 6_545 no
C311 C314 3.476(6) . . no
C211 H21J 2.7800 . . no
C212 H223 2.8700 . . no
C213 H21F 3.0600 . . no
C314 C311 3.476(6) . . no
C314 P32 3.599(4) . . no
C214 H21F 2.9900 . . no
C215 H21S 2.8800 . . no
C215 H20L 3.0400 . 2_555 no
C315 C331 3.471(6) . . no
C216 H21F 3.0500 . . no
C216 H21T 2.8600 . . no
C216 H11P 3.0200 . . no
C316 C310 3.353(6) . . no
C216 H21A 2.6600 . . no
C317 C323 3.549(5) . . no
C217 H21M 2.6600 . . no
C217 H21P 2.8700 . . no
C217 H21C 2.6000 . . no
C217 H30D 2.9800 . 6_555 no
C218 H225 2.9600 . . no
C218 H235 2.7500 . . no
C319 C335 3.254(5) . . no
C219 H235 2.6200 . . no
C220 H30E 3.0900 . 6_555 no
C320 C321 3.366(6) . 3_555 no
C220 H122 3.0300 . 7_556 no
C320 C320 3.540(6) . 3_555 no
C321 C320 3.366(6) . 3_555 no
C222 H11C 3.0900 . 7_556 no
C322 C420 3.547(5) . 7_555 no
C323 C317 3.549(5) . . no
C223 H21H 3.0200 . . no
C223 H21U 2.7700 . . no
C324 C308 3.579(5) . . no
C224 H20P 2.7000 . . no
C224 H219 2.9100 . . no
C225 H20P 3.0800 . . no
C225 H20G 2.7300 . . no
C226 H20G 2.8600 . . no
C327 C419 3.572(6) . 5_445 no
C227 H119 2.8700 . 5_455 no
C229 H20P 2.7900 . . no
C329 C331 3.225(6) . . no
C230 H229 2.6200 . . no
C230 H21N 3.0300 . . no
C230 H21S 2.8900 . . no
C231 H21N 2.6800 . . no
C331 C329 3.225(6) . . no
C231 H229 2.5800 . . no
C331 C315 3.471(6) . . no
C234 H30O 3.0400 . 6_555 no
C335 C319 3.254(5) . . no
C235 H21S 2.7600 . . no
C235 H219 2.9500 . . no
C403 C408 3.519(6) . . no
C404 C407 3.423(6) . . no
C304 H30P 2.6700 . . no
C304 H11F 2.9500 . 6_545 no
C304 H30M 3.0000 . . no
C305 H30G 3.1000 . . no
C407 C404 3.423(6) . . no
C307 H30G 2.9800 . . no
C407 C424 3.546(5) . . no
C307 H30D 2.8500 . . no
C408 C403 3.519(6) . . no
C308 H30G 3.0300 . . no
C310 H31S 3.0700 . . no
C310 H31P 2.9200 . . no
C310 H422 2.9600 . 7_555 no
C410 C416 3.394(6) . . no
C310 H31T 2.7700 . . no
C410 C310 3.520(5) . . no
C311 H31P 3.0900 . . no
C411 C414 3.476(6) . . no
C411 P42 3.505(4) . . no
C311 H31J 2.7700 . . no
C311 H10Q 2.9700 . 2_655 no
C312 H323 2.8600 . . no
C312 H31S 3.0700 . . no
C313 H31D 3.0800 . . no
C414 C411 3.476(6) . . no
C314 H31D 2.9700 . . no
C414 P42 3.554(4) . . no
C315 H31U 2.8700 . . no
C415 C431 3.525(6) . . no
C315 H40K 3.0200 . 6_545 no
C316 H31D 3.0800 . . no
C316 H31T 2.9300 . . no
C416 C410 3.394(6) . . no
C316 H31A 2.6200 . . no
C316 H41P 3.0700 . . no
C317 H31B 2.5900 . . no
C317 H31G 3.0500 . . no
C417 C423 3.455(5) . . no
C317 H31R 2.9200 . . no
C317 H31N 2.6800 . . no
C317 H20E 3.0700 . 2_555 no
C318 H335 2.8000 . . no
C318 H325 2.9700 . . no
C419 C435 3.255(5) . . no
C419 C425 3.542(5) . . no
C319 H335 2.6100 . . no
C419 C327 3.572(6) . 5_555 no
C320 H20D 3.0400 . 2_555 no
C323 H31G 2.9600 . . no
C323 H31S 2.8500 . . no
C423 C417 3.455(5) . . no
C324 H30Q 2.7200 . . no
C324 H319 3.0200 . . no
C424 C407 3.546(5) . . no
C425 C419 3.542(5) . . no
C325 H321 2.9100 . 3_555 no
C325 H30I 2.7000 . . no
C325 H30Q 3.0200 . . no
C326 H30I 2.8200 . . no
C326 H321 2.9300 . 3_555 no
C327 H419 2.8200 . 5_445 no
C328 H419 3.0800 . 5_445 no
C429 C431 3.261(5) . . no
C329 H432 3.1000 . 6_545 no
C329 H30Q 2.8600 . . no
C330 H31U 2.8400 . . no
C330 H329 2.6000 . . no
C330 H31M 3.0300 . . no
C431 C415 3.525(6) . . no
C331 H31M 2.6400 . . no
C431 C429 3.261(5) . . no
C331 H329 2.5500 . . no
C334 H20M 2.9900 . 2_555 no
C335 H31U 2.7400 . . no
C335 H319 2.9000 . . no
C435 C419 3.255(5) . . no
C401 H40Q 3.0900 . . no
C403 H40Q 3.0600 . . no
C404 H40Q 2.9900 . . no
C404 H40M 2.6500 . . no
C404 H21E 3.0200 . 6_555 no
C407 H40H 3.0700 . . no
C408 H40H 3.0100 . . no
C408 H40F 2.8300 . . no
C409 H41Q 3.0900 . . no
C410 H41Q 2.9500 . . no
C410 H31B 3.0700 . . no
C410 H41S 3.0200 . . no
C410 H41T 2.8100 . . no
C411 H41Q 3.0700 . . no
C411 H41J 2.7800 . . no
C411 H20Q 3.0500 . 2_555 no
C412 H10H 3.0900 . 8_454 no
C412 H423 2.8600 . . no
C413 H41E 3.0600 . . no
C414 H41E 2.9800 . . no
C415 H41U 2.8900 . . no
C415 H30L 3.0400 . 6_555 no
C416 H31R 3.0100 . . no
C416 H41T 2.8900 . . no
C416 H41C 2.6600 . . no
C416 H41E 3.0500 . . no
C417 H41P 2.8900 . . no
C417 H41A 2.6000 . . no
C417 H41M 2.7000 . . no
C417 H10E 2.9700 . 2_655 no
C418 H425 2.9400 . . no
C418 H435 2.7400 . . no
C419 H435 2.6300 . . no
C423 H41S 2.7600 . . no
C423 H41G 3.0000 . . no
C424 H40N 2.7300 . . no
C424 H419 2.9100 . . no
C425 H40G 2.7200 . . no
C426 H40G 2.8500 . . no
C427 H319 2.8500 . 5_555 no
C429 H40N 2.8000 . . no
C430 H41U 2.8900 . . no
C430 H41O 3.0300 . . no
C430 H429 2.6300 . . no
C431 H429 2.5800 . . no
C431 H41O 2.6700 . . no
C434 H10M 3.0400 . 2_655 no
C435 H419 2.9500 . . no
C435 H41U 2.7600 . . no
H10A Pt1 3.2900 . . no
H10A H10G 2.5600 . . no
H10A H125 2.4300 . . no
H10B Pt1 3.4400 . . no
H10B H10D 2.4600 . . no
H10C H10F 2.5100 . . no
H10C H10H 2.4600 . . no
H10D H10B 2.4600 . . no
H10D P12 2.9800 . . no
H10E C417 2.9700 . 2_655 no
H10E C107 2.8500 . . no
H10E H10O 2.3700 . . no
H10E H10I 2.5100 . . no
H10F H10H 2.4900 . . no
H10F H10C 2.5100 . . no
H10G H125 2.3800 . . no
H10G C125 2.7000 . . no
H10G C126 2.8100 . . no
H10G H10A 2.5600 . . no
H10G H10Q 2.3800 . . no
H10H H41I 2.4200 . 8_555 no
H10H H10C 2.4600 . . no
H10H H10F 2.4900 . . no
H10H C412 3.0900 . 8_555 no
H10I H31E 2.5900 . 2_655 no
H10I H10E 2.5100 . . no
H10I C108 2.9900 . . no
H10I H10Q 2.2200 . . no
H10I C105 3.0600 . . no
H10I H10O 2.1800 . . no
H10I C107 2.9600 . . no
H10J H10P 2.4800 . . no
H10J Pt1 3.1100 . . no
H10K H11N 2.5700 . 2_655 no
H10K H10R 2.4600 . . no
H10K H10N 2.4900 . . no
H10K C115 3.0500 . 2_655 no
H10L H10M 2.5200 . . no
H10L P12 3.0100 . . no
H10M H10L 2.5200 . . no
H10M C434 3.0400 . 2_655 no
H10N H11O 2.5000 . 2_655 no
H10N H10K 2.4900 . . no
H10N H10R 2.5300 . . no
H10O H10Q 2.5300 . . no
H10O H10E 2.3700 . . no
H10O H10I 2.1800 . . no
H10O C104 2.9800 . . no
H10P C129 2.8500 . . no
H10P C125 3.0100 . . no
H10P H10J 2.4800 . . no
H10P C124 2.7100 . . no
H10Q C104 2.6600 . . no
H10Q H10G 2.3800 . . no
H10Q C311 2.9700 . 2_655 no
H10Q H10I 2.2200 . . no
H10Q H10O 2.5300 . . no
H10Q H31D 2.3800 . 2_655 no
H10R H10N 2.5300 . . no
H10R H10K 2.4600 . . no
H11A H11P 2.3900 . . no
H11A H11R 2.1600 . . no
H11A H11D 2.4900 . . no
H11A C116 2.6300 . . no
H11B H11H 2.4500 . . no
H11B H222 2.5300 . 7_556 no
H11B H11F 2.4800 . . no
H11C C210 3.0800 . . no
H11C H11G 2.4800 . . no
H11C H222 2.5200 . 7_556 no
H11C H11S 2.4000 . . no
H11C C117 2.6000 . . no
H11C C222 3.0900 . 7_556 no
H11C H11U 2.2900 . . no
H11D H11R 2.3900 . . no
H11D H30P 2.3700 . 6_555 no
H11D H11A 2.4900 . . no
H11D H11J 2.2000 . . no
H11D C114 2.9800 . . no
H11D C113 3.0900 . . no
H11E H11I 2.5600 . . no
H11E P12 2.5600 . . no
H11E Pt1 3.6200 . . no
H11F C304 2.9500 . 6_555 no
H11F H11H 2.4200 . . no
H11F H11B 2.4800 . . no
H11G H123 2.3000 . . no
H11G H11C 2.4800 . . no
H11G C117 3.0700 . . no
H11G C123 2.9700 . . no
H11G H11S 2.4400 . . no
H11H H11B 2.4500 . . no
H11H H11F 2.4200 . . no
H11I Pt1 3.0500 . . no
H11I H11E 2.5600 . . no
H11I H123 2.5700 . . no
H11J H11D 2.2000 . . no
H11J C111 2.8000 . . no
H11J H11R 2.4600 . . no
H11K H11Q 2.5600 . . no
H11K H11O 2.4200 . . no
H11L P12 2.9300 . . no
H11L Pt1 3.1900 . . no
H11L H11N 2.5600 . . no
H11M C117 2.6700 . . no
H11M H11T 2.3200 . . no
H11M H11P 2.5200 . . no
H11N H10K 2.5700 . 2_655 no
H11N H11L 2.5600 . . no
H11N C131 2.6400 . . no
H11N Pt1 3.2800 . . no
H11N C130 3.0300 . . no
H11O H11Q 2.4300 . . no
H11O H11K 2.4200 . . no
H11O H10N 2.5000 . 2_655 no
H11P C117 2.8900 . . no
H11P C216 3.0200 . . no
H11P H11A 2.3900 . . no
H11P C110 3.0800 . . no
H11P H11U 2.2000 . . no
H11P H21P 2.5400 . . no
H11P H11M 2.5200 . . no
H11Q H11K 2.5600 . . no
H11Q H11O 2.4300 . . no
H11R H11D 2.3900 . . no
H11R H11A 2.1600 . . no
H11R H11J 2.4600 . . no
H11R C110 2.9700 . . no
H11S C110 3.0500 . . no
H11S C123 2.8800 . . no
H11S H11C 2.4000 . . no
H11S H11G 2.4400 . . no
H11S C112 3.0700 . . no
H11T H11M 2.3200 . . no
H11T P14 3.1500 . . no
H11T C130 2.8200 . . no
H11T C135 2.7400 . . no
H11T C115 2.9100 . . no
H11U C110 2.8200 . . no
H11U C116 2.9000 . . no
H11U H11P 2.2000 . . no
H11U H11C 2.2900 . . no
H20A Pt2 3.4100 . . no
H20A P22 3.1500 . . no
H20A H20D 2.4900 . . no
H20A H21G 2.5200 . . no
H20B H20H 2.4200 . . no
H20B H20F 2.4900 . . no
H20C H225 2.5300 . . no
H20C H20G 2.6000 . . no
H20C Pt2 3.2800 . . no
H20D H20A 2.4900 . . no
H20D P22 3.0000 . . no
H20D C320 3.0400 . 2_555 no
H20E H20I 2.4700 . . no
H20E H20M 2.5900 . . no
H20E C207 2.8200 . . no
H20E H20O 2.3100 . . no
H20E C317 3.0700 . 2_555 no
H20F H20B 2.4900 . . no
H20F H20H 2.5700 . . no
H20F H420 2.5400 . 8_455 no
H20G H20C 2.6000 . . no
H20G H225 2.4700 . . no
H20G H20Q 2.3100 . . no
H20G C208 3.0900 . . no
H20G C225 2.7300 . . no
H20G C226 2.8600 . . no
H20H H20B 2.4200 . . no
H20H H20F 2.5700 . . no
H20H H421 2.5600 . 8_455 no
H20I H20O 2.2200 . . no
H20I H20Q 2.3200 . . no
H20I H20E 2.4700 . . no
H20I C207 3.0200 . . no
H20I C208 3.1000 . . no
H20J H20M 2.5200 . . no
H20J P22 3.0100 . . no
H20K H20P 2.4800 . . no
H20K H231 2.5800 . . no
H20K Pt2 3.1500 . . no
H20L H20N 2.5100 . . no
H20L H21N 2.5700 . 2_555 no
H20L H20R 2.4700 . . no
H20L C215 3.0400 . 2_555 no
H20M H20E 2.5900 . . no
H20M C334 2.9900 . 2_555 no
H20M H20J 2.5200 . . no
H20N H20L 2.5100 . . no
H20N H20R 2.5400 . . no
H20N H21O 2.5700 . 2_555 no
H20O C201 3.0900 . . no
H20O H20Q 2.5400 . . no
H20O H20I 2.2200 . . no
H20O H20E 2.3100 . . no
H20O C203 3.0600 . . no
H20O C204 2.9800 . . no
H20P C225 3.0800 . . no
H20P C229 2.7900 . . no
H20P H20K 2.4800 . . no
H20P C224 2.7000 . . no
H20Q H20G 2.3100 . . no
H20Q H20I 2.3200 . . no
H20Q C204 2.6700 . . no
H20Q C411 3.0500 . 2_555 no
H20Q H41E 2.4500 . 2_555 no
H20Q H20O 2.5400 . . no
H20R H20N 2.5400 . . no
H20R H20L 2.4700 . . no
H21A C216 2.6600 . . no
H21A H21F 2.5100 . . no
H21A H21R 2.1800 . . no
H21A H21P 2.4200 . . no
H21B H21E 2.4800 . . no
H21B H21I 2.4700 . . no
H21C C217 2.6000 . . no
H21C H21U 2.3500 . . no
H21C H21T 2.3500 . . no
H21C H21H 2.4500 . . no
H21D H21G 2.5700 . . no
H21D Pt2 3.6500 . . no
H21D P22 2.6000 . . no
H21E H21B 2.4800 . . no
H21E C404 3.0200 . 6_545 no
H21E H21I 2.4100 . . no
H21F H21J 2.2100 . . no
H21F H40M 2.4800 . 6_545 no
H21F H21A 2.5100 . . no
H21F C216 3.0500 . . no
H21F C214 2.9900 . . no
H21F H21R 2.3000 . . no
H21F C213 3.0600 . . no
H21G H20A 2.5200 . . no
H21G H21D 2.5700 . . no
H21G Pt2 3.0200 . . no
H21H H21C 2.4500 . . no
H21H C223 3.0200 . . no
H21H H223 2.2300 . . no
H21H H21U 2.5300 . . no
H21I H30H 2.4800 . 4_555 no
H21I H21B 2.4700 . . no
H21I H21E 2.4100 . . no
H21J H21R 2.5000 . . no
H21J C211 2.7800 . . no
H21J H21F 2.2100 . . no
H21K H21Q 2.5000 . . no
H21K H21O 2.4200 . . no
H21L H21N 2.5500 . . no
H21L Pt2 3.2500 . . no
H21L P22 2.9500 . . no
H21M C217 2.6600 . . no
H21M H21T 2.5800 . . no
H21M H21P 2.5100 . . no
H21M H21S 2.3100 . . no
H21N Pt2 3.3000 . . no
H21N H20L 2.5700 . 2_555 no
H21N H21L 2.5500 . . no
H21N C231 2.6800 . . no
H21N C230 3.0300 . . no
H21O H20N 2.5700 . 2_555 no
H21O H21Q 2.4700 . . no
H21O H21K 2.4200 . . no
H21P C116 3.0500 . . no
H21P H21A 2.4200 . . no
H21P H11P 2.5400 . . no
H21P H21M 2.5100 . . no
H21P C217 2.8700 . . no
H21P H21T 2.1700 . . no
H21Q H21K 2.5000 . . no
H21Q H21O 2.4700 . . no
H21R H21F 2.3000 . . no
H21R H21A 2.1800 . . no
H21R C211 3.0700 . . no
H21R H21J 2.5000 . . no
H21R C210 2.9800 . . no
H21S C235 2.7600 . . no
H21S C230 2.8900 . . no
H21S C215 2.8800 . . no
H21S P24 3.1800 . . no
H21S H21M 2.3100 . . no
H21T C210 2.8200 . . no
H21T C216 2.8600 . . no
H21T H21M 2.5800 . . no
H21T H21C 2.3500 . . no
H21T H21P 2.1700 . . no
H21U H223 2.5400 . . no
H21U H21C 2.3500 . . no
H21U C210 3.0000 . . no
H21U C223 2.7700 . . no
H21U H21H 2.5300 . . no
H30A P32 3.1800 . . no
H30A Pt3 3.4000 . . no
H30A H30E 2.4600 . . no
H30B H325 2.4300 . . no
H30B Pt3 3.3400 . . no
H30B H30I 2.5500 . . no
H30C H30F 2.4800 . . no
H30C H30H 2.4600 . . no
H30D H30M 2.4000 . . no
H30D H30O 2.5800 . . no
H30D H30G 2.5100 . . no
H30D C217 2.9800 . 6_545 no
H30D C307 2.8500 . . no
H30E P32 3.0200 . . no
H30E H30A 2.4600 . . no
H30E C220 3.0900 . 6_545 no
H30F H30H 2.4900 . . no
H30F H30C 2.4800 . . no
H30G C308 3.0300 . . no
H30G C307 2.9800 . . no
H30G C305 3.1000 . . no
H30G H30P 2.2600 . . no
H30G H30M 2.2000 . . no
H30G H30D 2.5100 . . no
H30H H21I 2.4800 . 4_554 no
H30H H30C 2.4600 . . no
H30H H30F 2.4900 . . no
H30I H30B 2.5500 . . no
H30I H30P 2.3500 . . no
H30I H325 2.4000 . . no
H30I C325 2.7000 . . no
H30I C326 2.8200 . . no
H30J H30Q 2.4900 . . no
H30J Pt3 3.1300 . . no
H30K P32 3.0100 . . no
H30K H30O 2.5300 . . no
H30L H30R 2.4600 . . no
H30L H30N 2.4800 . . no
H30L C415 3.0400 . 6_545 no
H30L H41O 2.5900 . 6_545 no
H30M H30G 2.2000 . . no
H30M H30P 2.5200 . . no
H30M C304 3.0000 . . no
H30M H30D 2.4000 . . no
H30N H30R 2.5500 . . no
H30N H41N 2.5100 . 6_545 no
H30N H30L 2.4800 . . no
H30O C234 3.0400 . 6_545 no
H30O H30D 2.5800 . . no
H30O H30K 2.5300 . . no
H30P H30M 2.5200 . . no
H30P H30I 2.3500 . . no
H30P C111 3.0200 . 6_545 no
H30P C304 2.6700 . . no
H30P H30G 2.2600 . . no
H30P H11D 2.3700 . 6_545 no
H30Q H30J 2.4900 . . no
H30Q C329 2.8600 . . no
H30Q C324 2.7200 . . no
H30Q C325 3.0200 . . no
H30R H30L 2.4600 . . no
H30R H30N 2.5500 . . no
H31A H31D 2.4900 . . no
H31A H31R 2.4200 . . no
H31A C316 2.6200 . . no
H31A H31P 2.1100 . . no
H31B H31T 2.2500 . . no
H31B H31S 2.4300 . . no
H31B C422 3.0900 . 7_555 no
H31B H422 2.5200 . 7_555 no
H31B C317 2.5900 . . no
H31B C410 3.0700 . . no
H31B H31G 2.4900 . . no
H31C H422 2.5400 . 7_555 no
H31C H31E 2.5000 . . no
H31C H31I 2.4500 . . no
H31D C108 3.0800 . 2_655 no
H31D H31J 2.1900 . . no
H31D H31P 2.3400 . . no
H31D C313 3.0800 . . no
H31D C314 2.9700 . . no
H31D C316 3.0800 . . no
H31D H31A 2.4900 . . no
H31D H10Q 2.3800 . 2_655 no
H31E H31I 2.4400 . . no
H31E C104 2.9600 . 2_655 no
H31E H31C 2.5000 . . no
H31E H10I 2.5900 . 2_655 no
H31F H31H 2.5700 . . no
H31F P32 2.5500 . . no
H31F Pt3 3.6100 . . no
H31G C323 2.9600 . . no
H31G H31B 2.4900 . . no
H31G H323 2.2800 . . no
H31G H31S 2.4300 . . no
H31G C317 3.0500 . . no
H31H Pt3 3.0600 . . no
H31H H31F 2.5700 . . no
H31I H31E 2.4400 . . no
H31I H31C 2.4500 . . no
H31J H31D 2.1900 . . no
H31J C311 2.7700 . . no
H31J H31P 2.4900 . . no
H31K H31M 2.5300 . . no
H31K P32 2.9900 . . no
H31K Pt3 3.2200 . . no
H31L H31Q 2.4800 . . no
H31L H31O 2.4300 . . no
H31M H31K 2.5300 . . no
H31M Pt3 3.2900 . . no
H31M C331 2.6400 . . no
H31M C330 3.0300 . . no
H31M H40K 2.5400 . 6_545 no
H31N C317 2.6800 . . no
H31N H31R 2.5000 . . no
H31N H31U 2.2900 . . no
H31O H40R 2.5300 . 6_545 no
H31O H31L 2.4300 . . no
H31O H31Q 2.4600 . . no
H31P C310 2.9200 . . no
H31P C311 3.0900 . . no
H31P H31A 2.1100 . . no
H31P H31J 2.4900 . . no
H31P H31D 2.3400 . . no
H31Q H31O 2.4600 . . no
H31Q H31L 2.4800 . . no
H31R H41P 2.5600 . . no
H31R H31T 2.2500 . . no
H31R H31A 2.4200 . . no
H31R H31N 2.5000 . . no
H31R C317 2.9200 . . no
H31R C416 3.0100 . . no
H31S C312 3.0700 . . no
H31S C310 3.0700 . . no
H31S C323 2.8500 . . no
H31S H31G 2.4300 . . no
H31S H31B 2.4300 . . no
H31T H31B 2.2500 . . no
H31T H31R 2.2500 . . no
H31T C316 2.9300 . . no
H31T C310 2.7700 . . no
H31U C335 2.7400 . . no
H31U P34 3.1700 . . no
H31U C315 2.8700 . . no
H31U H31N 2.2900 . . no
H31U C330 2.8400 . . no
H40A Pt4 3.2700 . . no
H40A H40G 2.5900 . . no
H40A H425 2.5400 . . no
H40B H40I 2.4200 . . no
H40B H40E 2.4900 . . no
H40C H40D 2.4800 . . no
H40C P42 3.1700 . . no
H40C H41H 2.5400 . . no
H40C Pt4 3.4300 . . no
H40D H40C 2.4800 . . no
H40D P42 2.9800 . . no
H40E H40B 2.4900 . . no
H40E H40I 2.5600 . . no
H40F H40Q 2.3000 . . no
H40F C408 2.8300 . . no
H40F H40H 2.4600 . . no
H40G C426 2.8500 . . no
H40G H425 2.4600 . . no
H40G H40A 2.5900 . . no
H40G C425 2.7200 . . no
H40G H40M 2.3000 . . no
H40H C408 3.0100 . . no
H40H H40Q 2.2200 . . no
H40H H40F 2.4600 . . no
H40H H40M 2.2900 . . no
H40H C407 3.0700 . . no
H40I H40E 2.5600 . . no
H40I H40B 2.4200 . . no
H40J P42 3.0300 . . no
H40J H40P 2.5200 . . no
H40K H40R 2.5300 . . no
H40K H40O 2.5000 . . no
H40K C315 3.0200 . 6_555 no
H40K H31M 2.5400 . 6_555 no
H40L H431 2.6000 . . no
H40L H40N 2.4600 . . no
H40L Pt4 3.1300 . . no
H40M H40H 2.2900 . . no
H40M H40Q 2.5700 . . no
H40M C211 3.0300 . 6_555 no
H40M C404 2.6500 . . no
H40M H21F 2.4800 . 6_555 no
H40M H40G 2.3000 . . no
H40N C424 2.7300 . . no
H40N C429 2.8000 . . no
H40N H40L 2.4600 . . no
H40O H40R 2.4800 . . no
H40O H40K 2.5000 . . no
H40P H40J 2.5200 . . no
H40Q H40H 2.2200 . . no
H40Q C403 3.0600 . . no
H40Q C401 3.0900 . . no
H40Q H40M 2.5700 . . no
H40Q H40F 2.3000 . . no
H40Q C404 2.9900 . . no
H40R H31O 2.5300 . 6_555 no
H40R H40O 2.4800 . . no
H40R H40K 2.5300 . . no
H41A H41G 2.4500 . . no
H41A H41T 2.3200 . . no
H41A C417 2.6000 . . no
H41A H41S 2.3700 . . no
H41B H41F 2.4800 . . no
H41B H41I 2.4600 . . no
H41C H41Q 2.1500 . . no
H41C C416 2.6600 . . no
H41C H41E 2.5100 . . no
H41C H41P 2.4500 . . no
H41D H41H 2.5500 . . no
H41D P42 2.6000 . . no
H41D Pt4 3.6500 . . no
H41E H41J 2.2100 . . no
H41E H41C 2.5100 . . no
H41E H41Q 2.3100 . . no
H41E C416 3.0500 . . no
H41E C413 3.0600 . . no
H41E H20Q 2.4500 . 2_555 no
H41E C414 2.9800 . . no
H41F H41I 2.4100 . . no
H41F H41B 2.4800 . . no
H41F C204 3.0100 . 2_555 no
H41G H423 2.2200 . . no
H41G H41A 2.4500 . . no
H41G C423 3.0000 . . no
H41G H41S 2.5100 . . no
H41H H41D 2.5500 . . no
H41H H40C 2.5400 . . no
H41H Pt4 3.0200 . . no
H41I H10H 2.4200 . 8_454 no
H41I H41B 2.4600 . . no
H41I H41F 2.4100 . . no
H41J H41Q 2.5000 . . no
H41J H41E 2.2100 . . no
H41J C411 2.7800 . . no
H41K Pt4 3.2300 . . no
H41K P42 2.9200 . . no
H41K H41O 2.5600 . . no
H41L H41R 2.5000 . . no
H41L H41N 2.4100 . . no
H41M C417 2.7000 . . no
H41M H41P 2.4800 . . no
H41M H41U 2.3300 . . no
H41N H41L 2.4100 . . no
H41N H41R 2.4900 . . no
H41N H30N 2.5100 . 6_555 no
H41O C430 3.0300 . . no
H41O H30L 2.5900 . 6_555 no
H41O H41K 2.5600 . . no
H41O C431 2.6700 . . no
H41O Pt4 3.2800 . . no
H41P C316 3.0700 . . no
H41P C417 2.8900 . . no
H41P H31R 2.5600 . . no
H41P H41C 2.4500 . . no
H41P H41T 2.2000 . . no
H41P H41M 2.4800 . . no
H41Q H41E 2.3100 . . no
H41Q H41C 2.1500 . . no
H41Q H41J 2.5000 . . no
H41Q C409 3.0900 . . no
H41Q C411 3.0700 . . no
H41Q C410 2.9500 . . no
H41R H41N 2.4900 . . no
H41R H41L 2.5000 . . no
H41S H41G 2.5100 . . no
H41S H423 2.5400 . . no
H41S H41A 2.3700 . . no
H41S C410 3.0200 . . no
H41S C423 2.7600 . . no
H41T C410 2.8100 . . no
H41T H41P 2.2000 . . no
H41T H41A 2.3200 . . no
H41T C416 2.8900 . . no
H41U C435 2.7600 . . no
H41U H41M 2.3300 . . no
H41U C415 2.8900 . . no
H41U C430 2.8900 . . no
H41U P44 3.1800 . . no
H119 C124 3.0200 . . no
H119 C227 2.8700 . 5_545 no
H119 C135 2.9000 . . no
H119 H135 2.3900 . . no
H121 C125 2.8800 . 3_656 no
H121 C126 2.9100 . 3_656 no
H122 C220 3.0300 . 7_556 no
H123 Pt1 2.9700 . . no
H123 H11I 2.5700 . . no
H123 H11G 2.3000 . . no
H123 C112 2.8500 . . no
H125 C118 2.9700 . . no
H125 H10G 2.3800 . . no
H125 H10A 2.4300 . . no
H129 C131 2.5400 . . no
H129 C130 2.6000 . . no
H131 Pt1 3.5100 . . no
H132 C108 3.1000 . 2_655 no
H135 C119 2.6100 . . no
H135 H119 2.3900 . . no
H135 C118 2.8000 . . no
H219 C224 2.9100 . . no
H219 C127 2.8200 . 5_455 no
H219 C128 3.0900 . 5_455 no
H219 C235 2.9500 . . no
H219 H235 2.4800 . . no
H220 H40E 2.5100 . 4_565 no
H221 H40I 2.5500 . 4_565 no
H222 H11C 2.5200 . 7_556 no
H222 C110 2.9600 . 7_556 no
H222 H11B 2.5300 . 7_556 no
H223 H21H 2.2300 . . no
H223 C212 2.8700 . . no
H223 H21U 2.5400 . . no
H223 Pt2 3.0700 . . no
H225 C218 2.9600 . . no
H225 H20C 2.5300 . . no
H225 H20G 2.4700 . . no
H229 C231 2.5800 . . no
H229 C230 2.6200 . . no
H231 H20K 2.5800 . . no
H231 Pt2 3.4900 . . no
H235 C218 2.7500 . . no
H235 C219 2.6200 . . no
H235 H219 2.4800 . . no
H319 C427 2.8500 . 5_445 no
H319 H335 2.3900 . . no
H319 C335 2.9000 . . no
H319 C324 3.0200 . . no
H321 C325 2.9100 . 3_555 no
H321 C326 2.9300 . 3_555 no
H322 C420 3.0300 . 7_555 no
H323 H31G 2.2800 . . no
H323 Pt3 2.9800 . . no
H323 C312 2.8600 . . no
H325 C318 2.9700 . . no
H325 H30B 2.4300 . . no
H325 H30I 2.4000 . . no
H329 C330 2.6000 . . no
H329 C331 2.5500 . . no
H331 Pt3 3.4900 . . no
H335 H319 2.3900 . . no
H335 C318 2.8000 . . no
H335 C319 2.6100 . . no
H419 C424 2.9100 . . no
H419 C435 2.9500 . . no
H419 H435 2.4800 . . no
H419 C327 2.8200 . 5_555 no
H419 C328 3.0800 . 5_555 no
H423 Pt4 3.0600 . . no
H423 C412 2.8600 . . no
H423 H41G 2.2200 . . no
H423 H41S 2.5400 . . no
H425 C418 2.9400 . . no
H425 H40A 2.5400 . . no
H425 H40G 2.4600 . . no
H429 C430 2.6300 . . no
H429 C431 2.5800 . . no
H431 Pt4 3.4900 . . no
H431 H40L 2.6000 . . no
H432 C329 3.1000 . 6_555 no
H435 C418 2.7400 . . no
H435 C419 2.6300 . . no
H435 H419 2.4800 . . no

loop_
_geom_hbond_atom_site_label_D
_geom_hbond_atom_site_label_H
_geom_hbond_atom_site_label_A
_geom_hbond_site_symmetry_A
_geom_hbond_distance_DH
_geom_hbond_distance_HA
_geom_hbond_distance_DA
_geom_hbond_angle_DHA
_geom_hbond_publ_flag
C111 H11E P12 . 0.98 2.56 3.470(5) 155 yes
C211 H21D P22 . 0.98 2.60 3.510(4) 154 yes
C311 H31F P32 . 0.98 2.55 3.468(4) 155 yes
C411 H41D P42 . 0.98 2.60 3.505(4) 154 yes

loop_
_geom_torsion_atom_site_label_1
_geom_torsion_atom_site_label_2
_geom_torsion_atom_site_label_3
_geom_torsion_atom_site_label_4
_geom_torsion_site_symmetry_1
_geom_torsion_site_symmetry_2
_geom_torsion_site_symmetry_3
_geom_torsion_site_symmetry_4
_geom_torsion
_geom_torsion_publ_flag
P14 Pt1 P13 C117 . . . . 11.87(14) yes
P24 Pt2 P23 C217 . . . . 11.40(15) yes
P34 Pt3 P33 C317 . . . . -12.09(15) yes
P44 Pt4 P43 C417 . . . . -11.70(14) yes
P12 Pt1 P11 C101 . . . . 103.37(14) no
P12 Pt1 P11 C105 . . . . -109.41(14) no
P13 Pt1 P11 P12 . . . . -5.47(8) no
P13 Pt1 P11 C101 . . . . 97.90(15) no
P13 Pt1 P11 C105 . . . . -114.88(14) no
P14 Pt1 P11 P12 . . . . 178.15(4) no
P14 Pt1 P11 C101 . . . . -78.48(14) no
P14 Pt1 P11 C105 . . . . 68.74(14) no
P13 Pt1 P12 P11 . . . . 177.02(4) no
P11 Pt1 P13 C109 . . . . -49.45(15) no
P11 Pt1 P13 C113 . . . . 79.07(15) no
P11 Pt1 P13 C117 . . . . -164.67(14) no
P12 Pt1 P13 C109 . . . . -53.76(13) no
P12 Pt1 P13 C113 . . . . 74.76(14) no
P12 Pt1 P13 C117 . . . . -168.98(14) no
P14 Pt1 P13 C109 . . . . 127.09(13) no
P14 Pt1 P13 C113 . . . . -104.39(14) no
P11 Pt1 P14 C118 . . . . 111.04(13) no
P11 Pt1 P14 C124 . . . . -6.10(14) no
P11 Pt1 P14 C130 . . . . -125.31(13) no
P13 Pt1 P14 C118 . . . . -66.95(13) no
P13 Pt1 P14 C124 . . . . 175.91(14) no
P13 Pt1 P14 C130 . . . . 56.70(14) no
P22 Pt2 P23 C217 . . . . -171.22(14) no
P24 Pt2 P23 C209 . . . . 126.91(13) no
P24 Pt2 P23 C213 . . . . -104.63(14) no
P21 Pt2 P24 C218 . . . . 113.98(13) no
P21 Pt2 P24 C224 . . . . -2.39(15) no
P21 Pt2 P24 C230 . . . . -123.10(13) no
P23 Pt2 P24 C218 . . . . -64.18(13) no
P23 Pt2 P24 C224 . . . . 179.46(15) no
P23 Pt2 P24 C230 . . . . 58.75(13) no
P23 Pt2 P22 P21 . . . . 175.97(4) no
P21 Pt2 P23 C209 . . . . -49.95(15) no
P21 Pt2 P23 C213 . . . . 78.51(15) no
P21 Pt2 P23 C217 . . . . -165.46(14) no
P22 Pt2 P23 C209 . . . . -55.72(13) no
P22 Pt2 P23 C213 . . . . 72.75(14) no
P24 Pt2 P21 C201 . . . . -80.70(14) no
P22 Pt2 P21 C201 . . . . 103.34(14) no
P22 Pt2 P21 C205 . . . . -109.42(14) no
P23 Pt2 P21 P22 . . . . -7.33(8) no
P23 Pt2 P21 C201 . . . . 96.02(15) no
P23 Pt2 P21 C205 . . . . -116.75(14) no
P24 Pt2 P21 P22 . . . . 175.96(4) no
P24 Pt2 P21 C205 . . . . 66.54(13) no
P33 Pt3 P34 C324 . . . . -176.66(14) no
P34 Pt3 P33 C313 . . . . 104.24(14) no
P31 Pt3 P34 C318 . . . . -111.07(12) no
P31 Pt3 P34 C324 . . . . 5.55(14) no
P31 Pt3 P34 C330 . . . . 125.25(13) no
P33 Pt3 P34 C318 . . . . 66.72(12) no
P34 Pt3 P31 C301 . . . . 78.87(16) no
P34 Pt3 P31 C305 . . . . -68.64(14) no
P33 Pt3 P32 P31 . . . . -176.69(4) no
P31 Pt3 P33 C309 . . . . 48.93(16) no
P31 Pt3 P33 C313 . . . . -79.57(15) no
P31 Pt3 P33 C317 . . . . 164.10(14) no
P32 Pt3 P33 C309 . . . . 53.72(14) no
P32 Pt3 P33 C313 . . . . -74.78(14) no
P32 Pt3 P33 C317 . . . . 168.89(14) no
P34 Pt3 P33 C309 . . . . -127.26(14) no
P33 Pt3 P31 P32 . . . . 6.08(8) no
P32 Pt3 P31 C301 . . . . -103.22(16) no
P32 Pt3 P31 C305 . . . . 109.28(14) no
P34 Pt3 P31 P32 . . . . -177.91(4) no
P33 Pt3 P31 C301 . . . . -97.14(16) no
P33 Pt3 P31 C305 . . . . 115.35(14) no
P33 Pt3 P34 C330 . . . . -56.96(13) no
P44 Pt4 P43 C409 . . . . -126.81(13) no
P44 Pt4 P43 C413 . . . . 104.61(14) no
P43 Pt4 P42 P41 . . . . -176.13(4) no
P41 Pt4 P44 C418 . . . . -113.59(12) no
P41 Pt4 P44 C424 . . . . 3.26(15) no
P41 Pt4 P44 C430 . . . . 123.33(13) no
P43 Pt4 P44 C418 . . . . 64.60(13) no
P43 Pt4 P44 C424 . . . . -178.56(15) no
P43 Pt4 P44 C430 . . . . -58.49(13) no
P41 Pt4 P43 C409 . . . . 50.10(15) no
P41 Pt4 P43 C413 . . . . -78.49(15) no
P41 Pt4 P43 C417 . . . . 165.21(14) no
P42 Pt4 P43 C409 . . . . 55.64(13) no
P42 Pt4 P43 C413 . . . . -72.95(14) no
P42 Pt4 P43 C417 . . . . 170.75(14) no
P44 Pt4 P41 P42 . . . . -176.19(4) no
P44 Pt4 P41 C401 . . . . 80.42(15) no
P42 Pt4 P41 C401 . . . . -103.39(15) no
P42 Pt4 P41 C405 . . . . 109.45(14) no
P43 Pt4 P41 P42 . . . . 7.03(8) no
P43 Pt4 P41 C401 . . . . -96.36(15) no
P43 Pt4 P41 C405 . . . . 116.48(14) no
P44 Pt4 P41 C405 . . . . -66.74(14) no
C101 P11 P12 Pt1 . . . . -116.24(13) no
C105 P11 C101 C104 . . . . -37.1(3) no
C105 P11 P12 Pt1 . . . . 110.96(13) no
Pt1 P11 C105 C107 . . . . 158.0(2) no
Pt1 P11 C105 C108 . . . . -78.1(3) no
P12 P11 C105 C106 . . . . -37.2(3) no
P12 P11 C105 C107 . . . . 81.5(3) no
P12 P11 C105 C108 . . . . -154.5(2) no
C101 P11 C105 C106 . . . . -170.4(2) no
Pt1 P11 C105 C106 . . . . 39.3(3) no
C101 P11 C105 C108 . . . . 72.2(3) no
Pt1 P11 C101 C104 . . . . 112.0(3) no
P12 P11 C101 C102 . . . . 66.4(3) no
P12 P11 C101 C103 . . . . -49.9(3) no
P12 P11 C101 C104 . . . . -172.4(2) no
C105 P11 C101 C102 . . . . -158.4(2) no
C105 P11 C101 C103 . . . . 85.4(3) no
Pt1 P11 C101 C102 . . . . -9.3(3) no
Pt1 P11 C101 C103 . . . . -125.6(2) no
C101 P11 C105 C107 . . . . -51.7(3) no
Pt1 P13 C113 C114 . . . . -50.6(3) no
Pt1 P13 C113 C115 . . . . 67.0(3) no
Pt1 P13 C113 C116 . . . . -174.7(2) no
C109 P13 C113 C114 . . . . 80.1(3) no
C117 P13 C109 C110 . . . . -37.7(3) no
C117 P13 C109 C111 . . . . -160.7(3) no
C117 P13 C109 C112 . . . . 81.0(3) no
Pt1 P13 C109 C111 . . . . 76.2(3) no
Pt1 P13 C109 C112 . . . . -42.2(3) no
C113 P13 C109 C110 . . . . 69.1(3) no
C113 P13 C109 C111 . . . . -53.9(3) no
C113 P13 C109 C112 . . . . -172.3(3) no
C117 P13 C113 C116 . . . . 61.8(3) no
C109 P13 C113 C115 . . . . -162.4(3) no
Pt1 P13 C109 C110 . . . . -160.9(2) no
C117 P13 C113 C114 . . . . -174.1(3) no
C117 P13 C113 C115 . . . . -56.5(3) no
C109 P13 C113 C116 . . . . -44.0(3) no
C130 P14 C118 C119 . . . . 49.4(4) no
C124 P14 C118 C119 . . . . -53.6(3) no
C118 P14 C124 C129 . . . . 119.1(3) no
C124 P14 C118 C123 . . . . 122.1(3) no
C130 P14 C124 C129 . . . . 10.5(4) no
C130 P14 C118 C123 . . . . -134.8(3) no
Pt1 P14 C124 C125 . . . . 63.8(3) no
Pt1 P14 C124 C129 . . . . -116.0(3) no
C118 P14 C124 C125 . . . . -61.1(3) no
Pt1 P14 C118 C123 . . . . -6.9(3) yes
C124 P14 C130 C135 . . . . 106.7(3) no
Pt1 P14 C118 C119 . . . . 177.4(3) no
C130 P14 C124 C125 . . . . -169.7(3) no
Pt1 P14 C130 C131 . . . . 56.9(3) no
Pt1 P14 C130 C135 . . . . -123.3(3) no
C118 P14 C130 C131 . . . . -175.4(3) no
C118 P14 C130 C135 . . . . 4.4(4) no
C124 P14 C130 C131 . . . . -73.2(3) no
C201 P21 C205 C206 . . . . -169.9(2) no
C201 P21 C205 C207 . . . . -51.1(3) no
C201 P21 C205 C208 . . . . 72.8(3) no
Pt2 P21 C201 C203 . . . . -127.0(2) no
Pt2 P21 C201 C204 . . . . 110.5(3) no
P22 P21 C201 C202 . . . . 64.5(3) no
P22 P21 C201 C203 . . . . -51.8(3) no
P22 P21 C201 C204 . . . . -174.3(2) no
C201 P21 P22 Pt2 . . . . -115.53(13) no
C205 P21 P22 Pt2 . . . . 111.59(13) no
Pt2 P21 C201 C202 . . . . -10.7(3) no
C205 P21 C201 C204 . . . . -38.8(3) no
Pt2 P21 C205 C206 . . . . 40.0(3) no
Pt2 P21 C205 C207 . . . . 158.8(2) no
Pt2 P21 C205 C208 . . . . -77.3(3) no
P22 P21 C205 C206 . . . . -36.6(3) no
P22 P21 C205 C207 . . . . 82.2(3) no
C205 P21 C201 C203 . . . . 83.7(3) no
C205 P21 C201 C202 . . . . -160.0(3) no
P22 P21 C205 C208 . . . . -153.9(2) no
Pt2 P23 C209 C211 . . . . 78.6(3) no
Pt2 P23 C209 C212 . . . . -39.7(3) no
C213 P23 C209 C211 . . . . -51.9(3) no
C213 P23 C209 C212 . . . . -170.2(2) no
C213 P23 C209 C210 . . . . 71.5(3) no
Pt2 P23 C209 C210 . . . . -158.1(2) no
C209 P23 C213 C216 . . . . -43.6(3) no
C217 P23 C213 C214 . . . . -174.0(3) no
C217 P23 C213 C215 . . . . -56.7(3) no
C217 P23 C213 C216 . . . . 62.2(3) no
Pt2 P23 C213 C215 . . . . 67.2(3) no
Pt2 P23 C213 C216 . . . . -173.9(3) no
C209 P23 C213 C215 . . . . -162.4(2) no
C217 P23 C209 C210 . . . . -34.4(3) no
C217 P23 C209 C211 . . . . -157.8(3) no
C217 P23 C209 C212 . . . . 83.9(3) no
Pt2 P23 C213 C214 . . . . -50.1(3) no
C209 P23 C213 C214 . . . . 80.3(3) no
C224 P24 C230 C231 . . . . -73.9(3) no
C224 P24 C230 C235 . . . . 107.2(3) no
C230 P24 C224 C229 . . . . 10.8(3) no
Pt2 P24 C230 C231 . . . . 56.7(3) no
Pt2 P24 C230 C235 . . . . -122.2(3) no
C218 P24 C230 C231 . . . . -174.3(3) no
C218 P24 C230 C235 . . . . 6.8(4) no
Pt2 P24 C218 C219 . . . . -179.6(3) no
Pt2 P24 C218 C223 . . . . -3.0(3) yes
C218 P24 C224 C229 . . . . 117.9(3) no
C224 P24 C218 C223 . . . . 125.7(3) no
C230 P24 C218 C219 . . . . 53.2(3) no
C230 P24 C218 C223 . . . . -130.2(3) no
Pt2 P24 C224 C225 . . . . 64.8(3) no
Pt2 P24 C224 C229 . . . . -115.8(3) no
C218 P24 C224 C225 . . . . -61.5(3) no
C224 P24 C218 C219 . . . . -50.9(3) no
C230 P24 C224 C225 . . . . -168.7(3) no
P32 P31 C301 C304 . . . . 172.6(2) no
P32 P31 C305 C307 . . . . -81.6(3) no
C305 P31 C301 C303 . . . . -85.1(3) no
C305 P31 C301 C304 . . . . 37.1(3) no
Pt3 P31 C305 C306 . . . . -39.4(3) no
Pt3 P31 C305 C307 . . . . -157.8(2) no
Pt3 P31 C305 C308 . . . . 78.4(3) no
P32 P31 C305 C306 . . . . 36.8(3) no
C305 P31 C301 C302 . . . . 158.2(3) no
P32 P31 C305 C308 . . . . 154.6(2) no
C301 P31 C305 C306 . . . . 170.3(3) no
C301 P31 C305 C307 . . . . 51.9(3) no
C301 P31 C305 C308 . . . . -71.9(3) no
Pt3 P31 C301 C304 . . . . -112.1(3) no
P32 P31 C301 C302 . . . . -66.3(3) no
P32 P31 C301 C303 . . . . 50.4(3) no
Pt3 P31 C301 C302 . . . . 9.0(3) no
C301 P31 P32 Pt3 . . . . 115.91(13) no
C305 P31 P32 Pt3 . . . . -110.79(13) no
Pt3 P31 C301 C303 . . . . 125.7(2) no
C313 P33 C309 C310 . . . . -69.0(3) no
C317 P33 C309 C312 . . . . -80.9(3) no
Pt3 P33 C313 C314 . . . . 50.1(3) no
Pt3 P33 C309 C312 . . . . 42.2(3) no
C313 P33 C309 C311 . . . . 53.4(3) no
C313 P33 C309 C312 . . . . 172.4(2) no
C317 P33 C309 C310 . . . . 37.7(3) no
C317 P33 C309 C311 . . . . 160.1(3) no
Pt3 P33 C309 C310 . . . . 160.8(2) no
Pt3 P33 C309 C311 . . . . -76.8(3) no
C317 P33 C313 C314 . . . . 173.7(3) no
C317 P33 C313 C316 . . . . -62.9(3) no
Pt3 P33 C313 C315 . . . . -67.2(3) no
Pt3 P33 C313 C316 . . . . 173.6(3) no
C309 P33 C313 C314 . . . . -80.4(3) no
C309 P33 C313 C315 . . . . 162.3(2) no
C309 P33 C313 C316 . . . . 43.1(3) no
C317 P33 C313 C315 . . . . 56.4(3) no
C318 P34 C324 C329 . . . . -118.6(3) no
C324 P34 C318 C319 . . . . 54.0(3) no
C324 P34 C318 C323 . . . . -121.2(3) no
C330 P34 C318 C319 . . . . -49.2(3) no
C330 P34 C318 C323 . . . . 135.6(3) no
Pt3 P34 C324 C325 . . . . -63.6(3) no
Pt3 P34 C324 C329 . . . . 116.5(3) no
C318 P34 C324 C325 . . . . 61.4(3) no
Pt3 P34 C318 C323 . . . . 7.5(3) yes
C324 P34 C330 C335 . . . . -107.3(3) no
C330 P34 C324 C325 . . . . 169.7(3) no
C330 P34 C324 C329 . . . . -10.3(4) no
Pt3 P34 C330 C331 . . . . -56.5(3) no
Pt3 P34 C330 C335 . . . . 122.4(3) no
C318 P34 C330 C331 . . . . 175.4(3) no
C318 P34 C330 C335 . . . . -5.7(4) no
C324 P34 C330 C331 . . . . 73.8(3) no
Pt3 P34 C318 C319 . . . . -177.3(3) no
C401 P41 C405 C407 . . . . -72.7(3) no
C401 P41 C405 C408 . . . . 50.7(3) no
Pt4 P41 C401 C403 . . . . 127.0(2) no
Pt4 P41 C401 C404 . . . . -110.2(3) no
P42 P41 C401 C402 . . . . -64.4(3) no
P42 P41 C401 C404 . . . . 174.6(2) no
C401 P41 C405 C406 . . . . 170.1(2) no
C401 P41 P42 Pt4 . . . . 115.53(13) no
C405 P41 P42 Pt4 . . . . -111.41(13) no
Pt4 P41 C401 C402 . . . . 10.8(3) no
C405 P41 C401 C404 . . . . 39.0(3) no
Pt4 P41 C405 C406 . . . . -39.9(3) no
Pt4 P41 C405 C407 . . . . 77.4(3) no
P42 P41 C401 C403 . . . . 51.8(3) no
P42 P41 C405 C406 . . . . 36.6(3) no
C405 P41 C401 C402 . . . . 160.0(3) no
C405 P41 C401 C403 . . . . -83.8(3) no
Pt4 P41 C405 C408 . . . . -159.3(2) no
P42 P41 C405 C407 . . . . 153.9(2) no
P42 P41 C405 C408 . . . . -82.8(3) no
Pt4 P43 C409 C411 . . . . -78.7(3) no
C417 P43 C413 C416 . . . . -62.0(3) no
Pt4 P43 C409 C412 . . . . 39.8(3) no
Pt4 P43 C409 C410 . . . . 158.2(2) no
Pt4 P43 C413 C415 . . . . -66.7(3) no
Pt4 P43 C413 C416 . . . . 174.3(3) no
C409 P43 C413 C414 . . . . -80.2(3) no
C409 P43 C413 C415 . . . . 162.9(2) no
C409 P43 C413 C416 . . . . 43.9(3) no
C417 P43 C413 C414 . . . . 174.0(3) no
C417 P43 C413 C415 . . . . 57.0(3) no
Pt4 P43 C413 C414 . . . . 50.3(3) no
C413 P43 C409 C410 . . . . -71.3(3) no
C413 P43 C409 C411 . . . . 51.9(3) no
C413 P43 C409 C412 . . . . 170.4(2) no
C417 P43 C409 C410 . . . . 35.1(3) no
C417 P43 C409 C411 . . . . 158.3(3) no
C417 P43 C409 C412 . . . . -83.2(3) no
C418 P44 C430 C435 . . . . -7.3(4) no
C418 P44 C424 C425 . . . . 61.0(3) no
C418 P44 C424 C429 . . . . -118.5(3) no
C430 P44 C424 C425 . . . . 168.0(3) no
C430 P44 C424 C429 . . . . -11.5(4) no
Pt4 P44 C430 C431 . . . . -56.2(3) no
Pt4 P44 C430 C435 . . . . 121.8(3) no
C418 P44 C430 C431 . . . . 174.7(3) no
Pt4 P44 C424 C425 . . . . -65.6(3) no
Pt4 P44 C418 C419 . . . . 179.5(2) no
Pt4 P44 C418 C423 . . . . 3.3(3) yes
C424 P44 C418 C419 . . . . 50.3(3) no
C424 P44 C418 C423 . . . . -125.8(3) no
C430 P44 C418 C419 . . . . -52.9(3) no
C430 P44 C418 C423 . . . . 130.9(3) no
C424 P44 C430 C431 . . . . 74.3(3) no
Pt4 P44 C424 C429 . . . . 115.0(3) no
C424 P44 C430 C435 . . . . -107.7(3) no
P14 C118 C123 C122 . . . . -178.3(3) no
C119 C118 C123 C122 . . . . -2.4(6) no
C123 C118 C119 C120 . . . . 3.6(5) no
P14 C118 C119 C120 . . . . 179.3(3) no
C118 C119 C120 C121 . . . . -1.9(6) no
C119 C120 C121 C122 . . . . -1.2(6) no
C120 C121 C122 C123 . . . . 2.4(6) no
C121 C122 C123 C118 . . . . -0.6(6) no
C125 C124 C129 C128 . . . . -2.4(6) no
C129 C124 C125 C126 . . . . 2.3(6) no
P14 C124 C129 C128 . . . . 177.4(3) no
P14 C124 C125 C126 . . . . -177.6(3) no
C124 C125 C126 C127 . . . . -0.1(6) no
C125 C126 C127 C128 . . . . -1.9(6) no
C126 C127 C128 C129 . . . . 1.7(6) no
C127 C128 C129 C124 . . . . 0.5(6) no
C135 C130 C131 C132 . . . . -1.4(5) no
C131 C130 C135 C134 . . . . 0.5(5) no
P14 C130 C131 C132 . . . . 178.5(3) no
P14 C130 C135 C134 . . . . -179.3(3) no
C130 C131 C132 C133 . . . . 1.2(6) no
C131 C132 C133 C134 . . . . -0.1(6) no
C132 C133 C134 C135 . . . . -0.7(6) no
C133 C134 C135 C130 . . . . 0.5(6) no
P24 C218 C219 C220 . . . . 178.1(3) no
C223 C218 C219 C220 . . . . 1.5(5) no
P24 C218 C223 C222 . . . . -178.5(3) no
C219 C218 C223 C222 . . . . -1.8(5) no
C218 C219 C220 C221 . . . . -0.3(6) no
C219 C220 C221 C222 . . . . -0.6(6) no
C220 C221 C222 C223 . . . . 0.4(6) no
C221 C222 C223 C218 . . . . 0.8(6) no
C229 C224 C225 C226 . . . . 1.7(6) no
P24 C224 C229 C228 . . . . 178.2(3) no
C225 C224 C229 C228 . . . . -2.4(5) no
P24 C224 C225 C226 . . . . -178.8(3) no
C224 C225 C226 C227 . . . . 1.2(6) no
C225 C226 C227 C228 . . . . -3.4(6) no
C226 C227 C228 C229 . . . . 2.7(6) no
C227 C228 C229 C224 . . . . 0.2(6) no
C231 C230 C235 C234 . . . . 0.2(5) no
C235 C230 C231 C232 . . . . -1.0(5) no
P24 C230 C235 C234 . . . . 179.1(3) no
P24 C230 C231 C232 . . . . 180.0(3) no
C230 C231 C232 C233 . . . . 1.2(6) no
C231 C232 C233 C234 . . . . -0.5(6) no
C232 C233 C234 C235 . . . . -0.3(6) no
C233 C234 C235 C230 . . . . 0.4(6) no
P34 C318 C319 C320 . . . . -178.7(3) no
P34 C318 C323 C322 . . . . 178.0(3) no
C319 C318 C323 C322 . . . . 2.6(5) no
C323 C318 C319 C320 . . . . -3.4(5) no
C318 C319 C320 C321 . . . . 1.7(6) no
C319 C320 C321 C322 . . . . 1.0(6) no
C320 C321 C322 C323 . . . . -1.9(6) no
C321 C322 C323 C318 . . . . 0.1(6) no
P34 C324 C329 C328 . . . . -177.3(3) no
C325 C324 C329 C328 . . . . 2.7(6) no
C329 C324 C325 C326 . . . . -2.5(6) no
P34 C324 C325 C326 . . . . 177.5(3) no
C324 C325 C326 C327 . . . . 0.0(6) no
C325 C326 C327 C328 . . . . 2.5(6) no
C326 C327 C328 C329 . . . . -2.3(6) no
C327 C328 C329 C324 . . . . -0.3(6) no
P34 C330 C331 C332 . . . . -179.1(3) no
C331 C330 C335 C334 . . . . -1.3(5) no
C335 C330 C331 C332 . . . . 2.0(6) no
P34 C330 C335 C334 . . . . 179.8(3) no
C330 C331 C332 C333 . . . . -1.8(6) no
C331 C332 C333 C334 . . . . 1.0(6) no
C332 C333 C334 C335 . . . . -0.4(6) no
C333 C334 C335 C330 . . . . 0.6(6) no
P44 C418 C419 C420 . . . . -178.2(3) no
C423 C418 C419 C420 . . . . -2.1(5) no
P44 C418 C423 C422 . . . . 178.4(3) no
C419 C418 C423 C422 . . . . 2.1(5) no
C418 C419 C420 C421 . . . . 0.8(5) no
C419 C420 C421 C422 . . . . 0.4(6) no
C420 C421 C422 C423 . . . . -0.4(6) no
C421 C422 C423 C418 . . . . -0.9(6) no
P44 C424 C425 C426 . . . . 178.3(3) no
C429 C424 C425 C426 . . . . -2.2(6) no
P44 C424 C429 C428 . . . . -177.4(3) no
C425 C424 C429 C428 . . . . 3.1(6) no
C424 C425 C426 C427 . . . . -0.7(6) no
C425 C426 C427 C428 . . . . 2.7(6) no
C426 C427 C428 C429 . . . . -1.8(7) no
C427 C428 C429 C424 . . . . -1.1(6) no
P44 C430 C431 C432 . . . . -179.5(3) no
C435 C430 C431 C432 . . . . 2.4(6) no
P44 C430 C435 C434 . . . . -179.2(3) no
C431 C430 C435 C434 . . . . -1.2(5) no
C430 C431 C432 C433 . . . . -2.3(6) no
C431 C432 C433 C434 . . . . 0.9(6) no
C432 C433 C434 C435 . . . . 0.2(6) no
C433 C434 C435 C430 . . . . -0.1(6) no
